data_7131454
loop_
_publ_author_name
'Riesinger, Christoph'
'R&#xf6;hner, David'
'Krossing, Ingo'
'Scheer, Manfred'

_publ_section_title
;
 Teaching old tricks to new dogs - rational synthesis of multi-decker
 complexes featuring <i>cyclo</i>-P<sub>5</sub> decks.
;
_journal_issue 30
_journal_name_full 'Chemical communications (Cambridge, England)'
_journal_page_first 4495
_journal_page_last 4498
_journal_paper_doi 10.1039/d3cc00898c
_journal_volume 59
_journal_year 2023
_chemical_formula_moiety 'C20 H30 Fe3 P10, 0.92(C H2 Cl2), 2(B C24 F20)'
_chemical_formula_sum 'C69 H32 B2 Cl2 F40 Fe3 P10'
_chemical_formula_weight 2190.71
_space_group_crystal_system monoclinic
_space_group_IT_number 14
_space_group_name_Hall '-P 2ybc'
_space_group_name_H-M_alt 'P 1 21/c 1'
_atom_sites_solution_hydrogens geom
_atom_sites_solution_primary dual
_audit_creation_date 2022-11-17
_audit_creation_method
;
Olex2 1.5-alpha
(compiled 2022.11.02 svn.ra8b101fa for OlexSys, GUI svn.r6635)
;
_audit_update_record
;
2023-02-17 deposited with the CCDC.	2023-03-20 downloaded from the CCDC.
;
_cell_angle_alpha 90
_cell_angle_beta 91.7850(10)
_cell_angle_gamma 90
_cell_formula_units_Z 4
_cell_length_a 19.4743(2)
_cell_length_b 20.2790(2)
_cell_length_c 20.0413(2)
_cell_measurement_reflns_used 35356
_cell_measurement_temperature 123.02(10)
_cell_measurement_theta_max 71.9870
_cell_measurement_theta_min 3.0580
_cell_volume 7910.86(14)
_computing_cell_refinement 'CrysAlisPro 1.171.41.93a (Rigaku OD, 2020)'
_computing_data_collection 'CrysAlisPro 1.171.41.93a (Rigaku OD, 2020)'
_computing_data_reduction 'CrysAlisPro 1.171.41.93a (Rigaku OD, 2020)'
_computing_molecular_graphics 'Olex2 1.5-alpha (Dolomanov et al., 2009)'
_computing_publication_material 'Olex2 1.5-alpha (Dolomanov et al., 2009)'
_computing_structure_refinement 'SHELXL 2018/3 (Sheldrick, 2015)'
_computing_structure_solution 'SHELXT 2018/2 (Sheldrick, 2018)'
_diffrn_ambient_environment N~2~
_diffrn_ambient_temperature 123.02(10)
_diffrn_detector 'Hybrid Pixel Array Detector'
_diffrn_detector_area_resol_mean 10.0000
_diffrn_detector_type 'HyPix-Arc 150'
_diffrn_measured_fraction_theta_full 0.996
_diffrn_measured_fraction_theta_max 0.961
_diffrn_measurement_details
;
List of Runs (angles in degrees, time in seconds):

  # Type    Start    End  Width  t~exp~   \w     \q     \k     \f   Frames
#--------------------------------------------------------------------------
  1  \w   -103.00 -38.00   0.50    1.50    --  -67.57 -12.00 111.00  130
  2  \w     90.00 115.00   0.50    1.50    --   72.89  12.00 -76.00   50
  3  \w     54.00  85.00   0.50    1.50    --   72.89  12.00 -76.00   62
  4  \w     38.00  86.00   0.50    1.50    --   66.97   0.00 -90.00   96
  5  \w     50.00  75.00   0.50    1.50    --   66.97  12.00 -76.00   50
  6  \w     45.00  92.00   0.50    1.50    --   66.97-125.00   0.00   94
  7  \w     80.00 109.00   0.50    1.50    --   66.97  12.00 -76.00   58
  8  \w     35.00  61.00   0.50    1.50    --   66.97-125.00  30.00   52
  9  \w     26.00  90.00   0.50    1.50    --   66.97-125.00  90.00  128
 10  \w   -104.00 -52.00   0.50    1.50    --  -67.57 -15.00 -90.00  104
 11  \w   -110.00 -43.00   0.50    1.50    --  -67.57 -15.00  30.00  134
 12  \w     64.00  91.00   0.50    1.50    --   72.89-125.00 -30.00   54
 13  \w     62.00  88.00   0.50    1.50    --   72.89-125.00-180.00   52
 14  \w     56.00  99.00   0.50    1.50    --   72.89-125.00 150.00   86
 15  \w     37.00  64.00   0.50    1.50    --   72.89-125.00-120.00   54
 16  \w     67.00 114.00   0.50    1.50    --   72.89  15.00  30.00   94
 17  \w     40.00  69.00   0.50    1.50    --   72.89   0.00-120.00   58
 18  \w     31.00  62.00   0.50    1.50    --   72.89-125.00 -30.00   62
 19  \w     41.00  68.00   0.50    1.50    --   72.89-125.00   0.00   54
 20  \w     73.00 100.00   0.50    1.50    --   72.89   0.00-120.00   54
 21  \w     66.00  94.00   0.50    1.50    --   72.89-125.00-120.00   56
 22  \w   -101.00 -40.00   0.50    1.50    --  -73.25 132.00 -79.49  122
 23  \w    -94.00 -41.00   0.50    1.50    --  -73.25 116.00  14.69  106
 24  \w    -72.00 -37.00   0.50    1.50    --  -73.25 145.00  10.25   70
 25  \w   -103.00 -78.00   0.50    1.50    --  -73.25 -83.00-152.20   50
 26  \w   -111.00 -85.00   0.50    1.50    --  -73.25 145.00  10.25   52
 27  \w     51.00 119.00   0.50    1.50    --   76.00-153.00 109.76  136
 28  \w     50.00 112.00   0.50    1.50    --   77.25  16.00  99.15  124
 29  \w     38.00  97.00   0.50    1.50    --   77.25-113.00  33.23  118
 30  \w     60.00  91.00   0.50    1.50    --   77.25-110.00 -72.12   62
 31  \w     59.00 121.00   0.50    1.50    --   77.25  19.00 149.74  124
;
_diffrn_measurement_device 'four-circle diffractometer'
_diffrn_measurement_device_type 'XtaLAB Synergy R, DW system, HyPix-Arc 150'
_diffrn_measurement_method '\w scans'
_diffrn_orient_matrix_type 'CrysAlisPro convention (1999,Acta A55,543-557)'
_diffrn_orient_matrix_UB_11 0.0474504000
_diffrn_orient_matrix_UB_12 -0.0114150000
_diffrn_orient_matrix_UB_13 -0.0589825000
_diffrn_orient_matrix_UB_21 0.0624863000
_diffrn_orient_matrix_UB_22 -0.0035963000
_diffrn_orient_matrix_UB_23 0.0489466000
_diffrn_orient_matrix_UB_31 -0.0102085000
_diffrn_orient_matrix_UB_32 -0.0750198000
_diffrn_orient_matrix_UB_33 0.0066361000
_diffrn_radiation_monochromator mirror
_diffrn_radiation_probe x-ray
_diffrn_radiation_type 'Cu K\a'
_diffrn_radiation_wavelength 1.54184
_diffrn_reflns_av_R_equivalents 0.0379
_diffrn_reflns_av_unetI/netI 0.0302
_diffrn_reflns_Laue_measured_fraction_full 0.996
_diffrn_reflns_Laue_measured_fraction_max 0.961
_diffrn_reflns_limit_h_max 24
_diffrn_reflns_limit_h_min -23
_diffrn_reflns_limit_k_max 17
_diffrn_reflns_limit_k_min -24
_diffrn_reflns_limit_l_max 24
_diffrn_reflns_limit_l_min -24
_diffrn_reflns_number 85089
_diffrn_reflns_point_group_measured_fraction_full 0.996
_diffrn_reflns_point_group_measured_fraction_max 0.961
_diffrn_reflns_theta_full 67.684
_diffrn_reflns_theta_max 75.152
_diffrn_reflns_theta_min 3.101
_diffrn_source 'Rotating-anode X-ray tube'
_diffrn_source_type 'Rigaku (Cu) X-ray Source'
_exptl_absorpt_coefficient_mu 8.166
_exptl_absorpt_correction_T_max 0.903
_exptl_absorpt_correction_T_min 0.302
_exptl_absorpt_correction_type gaussian
_exptl_absorpt_process_details
;
CrysAlisPro 1.171.41.93a (Rigaku Oxford Diffraction, 2020)
Numerical absorption correction based on gaussian integration over
a multifaceted crystal model
Empirical absorption correction using spherical harmonics,
implemented in SCALE3 ABSPACK scaling algorithm.
;
_exptl_crystal_colour green
_exptl_crystal_colour_primary green
_exptl_crystal_density_diffrn 1.839
_exptl_crystal_description plate
_exptl_crystal_F_000 4312
_exptl_crystal_size_max 0.22
_exptl_crystal_size_mid 0.14
_exptl_crystal_size_min 0.03
_refine_diff_density_max 0.914
_refine_diff_density_min -0.918
_refine_diff_density_rms 0.081
_refine_ls_extinction_method none
_refine_ls_goodness_of_fit_ref 1.044
_refine_ls_hydrogen_treatment constr
_refine_ls_matrix_type full
_refine_ls_number_parameters 1236
_refine_ls_number_reflns 15714
_refine_ls_number_restraints 280
_refine_ls_restrained_S_all 1.056
_refine_ls_R_factor_all 0.0708
_refine_ls_R_factor_gt 0.0543
_refine_ls_shift/su_max 0.001
_refine_ls_shift/su_mean 0.000
_refine_ls_structure_factor_coef Fsqd
_refine_ls_weighting_details 'w=1/[\s^2^(Fo^2^)+(0.0850P)^2^+10.0196P] where P=(Fo^2^+2Fc^2^)/3'
_refine_ls_weighting_scheme calc
_refine_ls_wR_factor_gt 0.1477
_refine_ls_wR_factor_ref 0.1582
_reflns_Friedel_coverage 0.000
_reflns_number_gt 12105
_reflns_number_total 15714
_reflns_threshold_expression 'I > 2\s(I)'
_cod_data_source_file d3cc00898c2.cif
_cod_data_source_block cr965
_cod_depositor_comments 'Adding full bibliography for 7131448--7131455.cif.'
_cod_database_code 7131454
_shelx_shelxl_version_number 2018/3
_chemical_oxdiff_formula C68H30B2F40P10Fe3
_shelx_space_group_comment
;
The symmetry employed for this shelxl refinement is uniquely defined
by the following loop, which should always be used as a source of
symmetry information in preference to the above space-group names.
They are only intended as comments.
;
_shelx_estimated_absorpt_t_max 0.792
_shelx_estimated_absorpt_t_min 0.267
_olex2_refinement_description
;
1. Restrained distances
 P10-P8 \\sim P10A-P8A
 with sigma of 0.04
 P5-P3 \\sim P5A-P3A
 with sigma of 0.04
 P1-P3 \\sim P1A-P3A
 with sigma of 0.04
 P5-P1 \\sim P5A-P1A
 with sigma of 0.02
 P5-P4 \\sim P5A-P4A
 with sigma of 0.02
 P1-P2 \\sim P1A-P2A
 with sigma of 0.02
 P6-P9 \\sim P6A-P9A
 with sigma of 0.04
 P6-P10 \\sim P6A-P10A
 with sigma of 0.02
 P6-P7 \\sim P6A-P7A
 with sigma of 0.02
 P7-P9 \\sim P7A-P9A
 with sigma of 0.04
 P10-P9 \\sim P10A-P9A
 with sigma of 0.02
 P7-P8 \\sim P7A-P8A
 with sigma of 0.02
 P4-P3 \\sim P4A-P3A
 with sigma of 0.02
 P1-P4 \\sim P1A-P4A
 with sigma of 0.04
 P2-P3 \\sim P2A-P3A
 with sigma of 0.02
 P6-P8 \\sim P6A-P8A
 with sigma of 0.04
 P8-P9 \\sim P8A-P9A
 with sigma of 0.02
 P10-P7 \\sim P10A-P7A
 with sigma of 0.04
 P4-P2 \\sim P4A-P2A
 with sigma of 0.04
 Fe1-P5 \\sim Fe1-P5A
 with sigma of 0.04
 Fe1-P1 \\sim Fe1-P1A
 with sigma of 0.04
 Fe1-P4 \\sim Fe1-P4A
 with sigma of 0.04
 Fe1-P2 \\sim Fe1-P2A
 with sigma of 0.04
 Fe1-P3 \\sim Fe1-P3A
 with sigma of 0.04
 Fe3-P5 \\sim Fe3-P5A
 with sigma of 0.04
 Fe3-P1 \\sim Fe3-P1A
 with sigma of 0.04
 Fe3-P6 \\sim Fe3-P6A
 with sigma of 0.04
 Fe3-P10 \\sim Fe3-P10A
 with sigma of 0.04
 Fe3-P7 \\sim Fe3-P7A
 with sigma of 0.04
 Fe3-P4 \\sim Fe3-P4A
 with sigma of 0.04
 Fe3-P2 \\sim Fe3-P2A
 with sigma of 0.04
 Fe3-P8 \\sim Fe3-P8A
 with sigma of 0.04
 Fe3-P3 \\sim Fe3-P3A
 with sigma of 0.04
 Fe3-P9 \\sim Fe3-P9A
 with sigma of 0.04
 Fe2-P6 \\sim Fe2-P6A
 with sigma of 0.04
 Fe2-P10 \\sim Fe2-P10A
 with sigma of 0.04
 Fe2-P7 \\sim Fe2-P7A
 with sigma of 0.04
 Fe2-P8 \\sim Fe2-P8A
 with sigma of 0.04
 Fe2-P9 \\sim Fe2-P9A
 with sigma of 0.04
 P5-P2 \\sim P5A-P2A
 with sigma of 0.04
2. Uiso/Uaniso restraints and constraints
P6 \\sim P10 \\sim P7 \\sim P8 \\sim P9 \\sim P6A \\sim P10A \\sim P7A \\sim
P8A \\sim P9A: within 2.2A with sigma of 0.02 and sigma for terminal atoms of
0.04 within 2.2A
P5 \\sim P1 \\sim P4 \\sim P2 \\sim P3 \\sim P5A \\sim P1A \\sim P4A \\sim P2A
\\sim P3A: within 2.2A with sigma of 0.02 and sigma for terminal atoms of 0.04
within 2.2A
3. Others
 Sof(P5A)=Sof(P1A)=Sof(P4A)=Sof(P2A)=Sof(P3A)=Sof(P6A)=Sof(P10A)=Sof(P7A)=
 Sof(P8A)=Sof(P9A)=1-FVAR(1)
 Sof(P5)=Sof(P1)=Sof(P6)=Sof(P10)=Sof(P7)=Sof(P4)=Sof(P2)=Sof(P8)=Sof(P3)=
 Sof(P9)=FVAR(1)
 Fixed Sof: Cl2(0.92) Cl1(0.92) C17(0.92) H17A(0.92) H17B(0.92)
4.a Secondary CH2 refined with riding coordinates:
 C17(H17A,H17B)
4.b Idealised Me refined as rotating group:
 C66(H66A,H66B,H66C), C5(H5A,H5B,H5C), C11(H11A,H11B,H11C), C57(H57A,H57B,
 H57C), C59(H59A,H59B,H59C), C63(H63A,H63B,H63C), C2(H2A,H2B,H2C), C65(H65A,
 H65B,H65C), C33(H33A,H33B,H33C), C67(H67A,H67B,H67C)
;
_olex2_submission_special_instructions 'No special instructions were received'
_oxdiff_exptl_absorpt_empirical_details
;
Empirical correction (ABSPACK) includes:
- Absorption correction using spherical harmonics
- Frame scaling
;
_oxdiff_exptl_absorpt_empirical_full_max 1.255
_oxdiff_exptl_absorpt_empirical_full_min 0.801

loop_
_space_group_symop_operation_xyz
'x, y, z'
'-x, y+1/2, -z+1/2'
'-x, -y, -z'
'x, -y-1/2, z-1/2'

loop_
_atom_site_label
_atom_site_type_symbol
_atom_site_fract_x
_atom_site_fract_y
_atom_site_fract_z
_atom_site_U_iso_or_equiv
_atom_site_adp_type
_atom_site_occupancy
_atom_site_site_symmetry_order
_atom_site_calc_flag
_atom_site_refinement_flags_posn
_atom_site_refinement_flags_adp
_atom_site_refinement_flags_occupancy
_atom_site_disorder_assembly
_atom_site_disorder_group
Fe1 Fe 0.21896(3) 0.10362(3) 0.71681(3) 0.02921(14) Uani 1 1 d D . . . .
Fe3 Fe 0.21674(3) 0.25648(3) 0.72199(3) 0.03265(15) Uani 1 1 d D . . . .
Fe2 Fe 0.21743(3) 0.40928(3) 0.73025(4) 0.04077(17) Uani 1 1 d D . . . .
P5 P 0.12634(10) 0.17512(11) 0.73886(10) 0.0434(4) Uani 0.857(2) 1 d D U P A 1
P1 P 0.16467(9) 0.17819(6) 0.64060(7) 0.0417(3) Uani 0.857(2) 1 d D U P A 1
P6 P 0.15511(7) 0.33951(6) 0.65313(7) 0.0410(3) Uani 0.857(2) 1 d D U P A 1
P10 P 0.12926(8) 0.33486(7) 0.75570(9) 0.0440(4) Uani 0.857(2) 1 d D U P A 1
P7 P 0.26375(8) 0.34018(6) 0.64791(7) 0.0431(3) Uani 0.857(2) 1 d D U P A 1
P4 P 0.21209(12) 0.17432(9) 0.80809(8) 0.0484(5) Uani 0.857(2) 1 d D U P A 1
P2 P 0.27422(8) 0.18025(6) 0.64741(8) 0.0460(4) Uani 0.857(2) 1 d D U P A 1
P8 P 0.30751(7) 0.33507(7) 0.74715(10) 0.0499(4) Uani 0.857(2) 1 d D U P A 1
P3 P 0.30428(7) 0.17727(6) 0.75138(10) 0.0508(4) Uani 0.857(2) 1 d D U P A 1
P9 P 0.22323(10) 0.33211(7) 0.81461(7) 0.0526(4) Uani 0.857(2) 1 d D U P A 1
Cl2 Cl 0.65371(9) 0.18007(10) 0.61769(9) 0.0852(5) Uani 0.92 1 d . . P . .
Cl1 Cl 0.79688(9) 0.21669(14) 0.63287(10) 0.1064(7) Uani 0.92 1 d . . P . .
F1 F 0.80198(11) 0.34045(11) 0.94642(11) 0.0411(5) Uani 1 1 d . . . . .
F4 F 0.82021(11) 0.36691(10) 0.80884(12) 0.0412(5) Uani 1 1 d . . . . .
F6 F 0.95676(12) 0.37296(10) 0.78765(11) 0.0390(5) Uani 1 1 d . . . . .
F8 F 0.97754(13) 0.45939(11) 1.05312(11) 0.0439(5) Uani 1 1 d . . . . .
F10 F 1.02709(12) 0.17203(11) 0.85707(12) 0.0453(6) Uani 1 1 d . . . . .
F12 F 0.79318(12) 0.13964(10) 0.85654(13) 0.0444(6) Uani 1 1 d . . . . .
F14 F 1.03407(11) 0.30494(11) 0.89042(12) 0.0433(5) Uani 1 1 d . . . . .
F16 F 0.82325(12) 0.20449(12) 0.97624(11) 0.0441(5) Uani 1 1 d . . . . .
F18 F 0.44072(12) 0.20118(12) 0.34244(11) 0.0443(5) Uani 1 1 d . . . . .
F20 F 0.91149(14) 0.14334(10) 0.77320(11) 0.0452(6) Uani 1 1 d . . . . .
F22 F 0.43437(13) 0.16573(12) 0.57417(12) 0.0461(6) Uani 1 1 d . . . . .
F24 F 0.99096(12) 0.37257(11) 0.66196(12) 0.0451(6) Uani 1 1 d . . . . .
F26 F 0.61375(12) 0.26019(12) 0.75470(13) 0.0474(6) Uani 1 1 d . . . . .
F28 F 0.57821(12) 0.20382(12) 0.39064(11) 0.0454(6) Uani 1 1 d . . . . .
F30 F 0.98743(15) 0.05047(11) 1.04968(11) 0.0526(7) Uani 1 1 d . . . . .
F32 F 0.66643(13) 0.14490(11) 0.80503(14) 0.0512(6) Uani 1 1 d . . . . .
F34 F 0.36163(12) 0.14238(12) 0.46011(12) 0.0461(6) Uani 1 1 d . . . . .
F36 F 0.84303(13) 0.42939(12) 1.03445(12) 0.0480(6) Uani 1 1 d . . . . .
F38 F 0.37105(12) 0.37543(11) 0.47855(13) 0.0468(6) Uani 1 1 d . . . . .
F40 F 1.07343(12) 0.39640(12) 0.97891(13) 0.0496(6) Uani 1 1 d . . . . .
F5 F 0.39766(12) 0.30799(13) 0.60161(12) 0.0507(6) Uani 1 1 d . . . . .
F21 F 0.99422(14) 0.25793(12) 0.59006(12) 0.0503(6) Uani 1 1 d . . . . .
F11 F 1.06880(13) 0.08498(12) 0.94695(13) 0.0520(6) Uani 1 1 d . . . . .
F23 F 0.23500(13) 0.37911(13) 0.48161(13) 0.0526(6) Uani 1 1 d . . . . .
F3 F 0.95676(15) 0.14331(11) 0.64905(12) 0.0515(6) Uani 1 1 d . . . . .
F25 F 0.69359(13) 0.37037(11) 0.75770(14) 0.0524(6) Uani 1 1 d . . . . .
F13 F 0.45688(13) 0.38633(13) 0.69188(12) 0.0533(6) Uani 1 1 d . . . . .
F27 F 0.50418(14) 0.40610(12) 0.44109(13) 0.0535(6) Uani 1 1 d . . . . .
F7 F 0.22730(13) 0.14748(13) 0.47126(12) 0.0507(6) Uani 1 1 d . . . . .
F29 F 0.60290(12) 0.30559(13) 0.48168(13) 0.0532(6) Uani 1 1 d . . . . .
F15 F 0.58936(13) 0.42451(13) 0.68078(13) 0.0556(7) Uani 1 1 d . . . . .
F31 F 0.86422(15) 0.11192(13) 1.06289(12) 0.0570(7) Uani 1 1 d . . . . .
F2 F 0.46108(14) 0.25265(14) 0.22237(12) 0.0556(7) Uani 1 1 d . . . . .
F33 F 0.49573(15) 0.04896(12) 0.59356(13) 0.0556(7) Uani 1 1 d . . . . .
F17 F 0.64101(14) 0.09194(13) 0.41526(14) 0.0573(7) Uani 1 1 d . . . . .
F35 F 0.16065(13) 0.26524(15) 0.47981(14) 0.0585(7) Uani 1 1 d . . . . .
F9 F 0.60167(15) 0.01165(13) 0.51681(14) 0.0612(7) Uani 1 1 d . . . . .
F37 F 0.66290(13) 0.37958(15) 0.57594(16) 0.0655(8) Uani 1 1 d . . . . .
F19 F 0.50377(15) 0.37978(16) 0.20992(14) 0.0664(8) Uani 1 1 d . . . . .
F39 F 0.52139(16) 0.45558(13) 0.32166(15) 0.0655(8) Uani 1 1 d . . . . .
C1 C 0.1673(2) 0.01809(17) 0.68377(18) 0.0330(8) Uani 1 1 d . . . . .
C4 C 0.9839(2) 0.33543(17) 0.92405(18) 0.0327(8) Uani 1 1 d . . . . .
C6 C 0.91608(19) 0.31749(17) 0.91186(18) 0.0314(8) Uani 1 1 d . . . . .
C8 C 0.81406(19) 0.25367(16) 0.83764(18) 0.0303(7) Uani 1 1 d . . . . .
C10 C 0.93245(19) 0.25758(17) 0.78863(19) 0.0314(8) Uani 1 1 d . . . . .
C12 C 0.8705(2) 0.35158(18) 0.95156(19) 0.0341(8) Uani 1 1 d . . . . .
C14 C 0.2476(2) 0.01870(18) 0.77042(19) 0.0361(8) Uani 1 1 d . . . . .
C16 C 0.23397(19) 0.02117(16) 0.65562(18) 0.0320(8) Uani 1 1 d . . . . .
C18 C 0.92106(19) 0.19207(17) 0.90994(18) 0.0315(8) Uani 1 1 d . . . . .
C20 C 0.1758(2) 0.01666(17) 0.75469(19) 0.0358(8) Uani 1 1 d . . . . .
C22 C 0.8904(2) 0.39821(18) 0.99819(18) 0.0360(8) Uani 1 1 d . . . . .
C24 C 0.2844(2) 0.02131(17) 0.70946(19) 0.0346(8) Uani 1 1 d . . . . .
C26 C 0.7834(2) 0.31000(17) 0.8102(2) 0.0343(8) Uani 1 1 d . . . . .
C28 C 0.9834(2) 0.15958(18) 0.90712(19) 0.0343(8) Uani 1 1 d . . . . .
C30 C 0.9533(2) 0.31372(17) 0.7557(2) 0.0343(8) Uani 1 1 d . . . . .
C32 C 0.7052(2) 0.20035(18) 0.8070(2) 0.0374(8) Uani 1 1 d . . . . .
C34 C 0.7710(2) 0.19930(17) 0.83337(19) 0.0344(8) Uani 1 1 d . . . . .
C36 C 0.9743(2) 0.25797(19) 0.65330(19) 0.0377(9) Uani 1 1 d . . . . .
C38 C 0.9726(2) 0.31531(18) 0.6901(2) 0.0362(8) Uani 1 1 d . . . . .
C40 C 0.9582(2) 0.41384(17) 1.00763(18) 0.0365(8) Uani 1 1 d . . . . .
C42 C 0.8837(2) 0.17415(18) 0.9653(2) 0.0369(8) Uani 1 1 d . . . . .
C44 C 0.4954(2) 0.3052(2) 0.5341(2) 0.0379(8) Uani 1 1 d . . . . .
C46 C 1.0061(2) 0.38219(19) 0.9703(2) 0.0365(8) Uani 1 1 d . . . . .
C48 C 1.0066(2) 0.11338(19) 0.9533(2) 0.0392(9) Uani 1 1 d . . . . .
C50 C 0.4741(2) 0.2992(2) 0.3989(2) 0.0380(9) Uani 1 1 d . . . . .
C52 C 0.9335(2) 0.20169(18) 0.74847(19) 0.0355(8) Uani 1 1 d . . . . .
C54 C 0.9552(2) 0.20072(19) 0.68367(19) 0.0375(8) Uani 1 1 d . . . . .
C56 C 0.7184(2) 0.31333(18) 0.7834(2) 0.0368(8) Uani 1 1 d . . . . .
C58 C 0.4996(2) 0.1905(2) 0.47917(19) 0.0378(8) Uani 1 1 d . . . . .
C60 C 0.6773(2) 0.25791(19) 0.7812(2) 0.0378(9) Uani 1 1 d . . . . .
C62 C 0.4632(2) 0.3263(2) 0.5908(2) 0.0388(9) Uani 1 1 d . . . . .
C64 C 0.4623(2) 0.2647(2) 0.3396(2) 0.0392(9) Uani 1 1 d . . . . .
C66 C 0.2486(2) 0.0209(2) 0.58281(19) 0.0418(9) Uani 1 1 d . . . . .
H66A H 0.211665 0.044010 0.558058 0.063 Uiso 1 1 calc R U . . .
H66B H 0.251310 -0.024704 0.566966 0.063 Uiso 1 1 calc R U . . .
H66C H 0.292375 0.043262 0.575699 0.063 Uiso 1 1 calc R U . . .
C68 C 0.2638(2) 0.2042(2) 0.4722(2) 0.0422(9) Uani 1 1 d . . . . .
C69 C 0.3345(2) 0.2029(2) 0.46847(19) 0.0395(9) Uani 1 1 d . . . . .
C35 C 0.3762(2) 0.25901(19) 0.47253(19) 0.0369(8) Uani 1 1 d . . . . .
C9 C 0.5544(2) 0.1683(2) 0.4419(2) 0.0399(9) Uani 1 1 d . . . . .
C37 C 0.4843(2) 0.1479(2) 0.5309(2) 0.0418(9) Uani 1 1 d . . . . .
C19 C 0.9659(2) 0.09624(18) 1.00478(19) 0.0406(9) Uani 1 1 d . . . . .
C39 C 0.9039(2) 0.12717(19) 1.01137(19) 0.0405(9) Uani 1 1 d . . . . .
C5 C 0.3599(2) 0.0218(2) 0.7028(2) 0.0412(9) Uani 1 1 d . . . . .
H5A H 0.371785 0.048919 0.664371 0.062 Uiso 1 1 calc R U . . .
H5B H 0.376224 -0.023419 0.696130 0.062 Uiso 1 1 calc R U . . .
H5C H 0.381747 0.040064 0.743428 0.062 Uiso 1 1 calc R U . . .
C41 C 0.4929(2) 0.3659(2) 0.6396(2) 0.0429(9) Uani 1 1 d . . . . .
C21 C 0.5636(2) 0.3241(2) 0.5336(2) 0.0425(9) Uani 1 1 d . . . . .
C43 C 0.2791(2) 0.4930(2) 0.7495(2) 0.0465(10) Uani 1 1 d . . . . .
C11 C 0.1010(2) 0.0144(2) 0.6448(2) 0.0417(9) Uani 1 1 d . . . . .
H11A H 0.065105 0.036751 0.669445 0.062 Uiso 1 1 calc R U . . .
H11B H 0.088328 -0.031919 0.637904 0.062 Uiso 1 1 calc R U . . .
H11C H 0.106084 0.035918 0.601464 0.062 Uiso 1 1 calc R U . . .
C45 C 0.3378(2) 0.3167(2) 0.4752(2) 0.0401(9) Uani 1 1 d . . . . .
C23 C 0.5600(2) 0.3849(2) 0.6346(2) 0.0439(10) Uani 1 1 d . . . . .
C47 C 0.2292(2) 0.2635(2) 0.4773(2) 0.0449(10) Uani 1 1 d . . . . .
C3 C 0.4719(2) 0.2899(2) 0.2771(2) 0.0447(10) Uani 1 1 d . . . . .
C49 C 0.4930(2) 0.3648(2) 0.3891(2) 0.0438(10) Uani 1 1 d . . . . .
C25 C 0.5157(2) 0.0885(2) 0.5435(2) 0.0453(10) Uani 1 1 d . . . . .
C51 C 0.2675(2) 0.3203(2) 0.4777(2) 0.0428(9) Uani 1 1 d . . . . .
C13 C 0.1748(3) 0.49648(19) 0.6924(2) 0.0507(11) Uani 1 1 d . . . . .
C53 C 0.2501(2) 0.49612(18) 0.6839(2) 0.0453(10) Uani 1 1 d . . . . .
C27 C 0.5690(2) 0.0690(2) 0.5042(2) 0.0463(10) Uani 1 1 d . . . . .
C55 C 0.5882(2) 0.1094(2) 0.4532(2) 0.0452(10) Uani 1 1 d . . . . .
C7 C 0.5958(2) 0.3624(2) 0.5811(2) 0.0473(10) Uani 1 1 d . . . . .
C57 C 0.2785(2) 0.0151(2) 0.8394(2) 0.0481(10) Uani 1 1 d . . . . .
H57A H 0.322784 0.038154 0.840837 0.072 Uiso 1 1 calc R U . . .
H57B H 0.285572 -0.031171 0.851931 0.072 Uiso 1 1 calc R U . . .
H57C H 0.247562 0.035974 0.870715 0.072 Uiso 1 1 calc R U . . .
C29 C 0.1643(3) 0.4925(2) 0.7630(2) 0.0502(11) Uani 1 1 d . . . . .
C59 C 0.1193(2) 0.0098(2) 0.8027(2) 0.0475(10) Uani 1 1 d . . . . .
H59A H 0.133209 0.030257 0.845339 0.071 Uiso 1 1 calc R U . . .
H59B H 0.109527 -0.037009 0.809772 0.071 Uiso 1 1 calc R U . . .
H59C H 0.077925 0.031795 0.784582 0.071 Uiso 1 1 calc R U . . .
C15 C 0.4932(2) 0.3544(2) 0.2706(2) 0.0467(10) Uani 1 1 d . . . . .
C61 C 0.5023(2) 0.3915(2) 0.3270(2) 0.0487(11) Uani 1 1 d . . . . .
C31 C 0.2268(2) 0.4896(2) 0.7977(2) 0.0494(11) Uani 1 1 d . . . . .
B2 B 0.8957(2) 0.25501(19) 0.8622(2) 0.0303(8) Uani 1 1 d . . . . .
C63 C 0.3538(3) 0.4955(2) 0.7696(3) 0.0597(13) Uani 1 1 d . . . . .
H63A H 0.362113 0.467698 0.809069 0.090 Uiso 1 1 calc R U . . .
H63B H 0.366900 0.541049 0.780128 0.090 Uiso 1 1 calc R U . . .
H63C H 0.381226 0.479265 0.732871 0.090 Uiso 1 1 calc R U . . .
C2 C 0.2885(3) 0.5019(2) 0.6223(3) 0.0669(16) Uani 1 1 d . . . . .
H2A H 0.333087 0.479997 0.628339 0.100 Uiso 1 1 calc R U . . .
H2B H 0.295532 0.548573 0.612001 0.100 Uiso 1 1 calc R U . . .
H2C H 0.262345 0.480905 0.585517 0.100 Uiso 1 1 calc R U . . .
B1 B 0.4612(2) 0.2630(2) 0.4710(2) 0.0376(10) Uani 1 1 d . . . . .
C65 C 0.0939(3) 0.4928(2) 0.7937(3) 0.0684(16) Uani 1 1 d . . . . .
H65A H 0.059157 0.478637 0.760259 0.103 Uiso 1 1 calc R U . . .
H65B H 0.083117 0.537397 0.808938 0.103 Uiso 1 1 calc R U . . .
H65C H 0.093957 0.462398 0.831768 0.103 Uiso 1 1 calc R U . . .
C33 C 0.2387(3) 0.4879(3) 0.8725(3) 0.0689(15) Uani 1 1 d . . . . .
H33A H 0.198693 0.468138 0.893265 0.103 Uiso 1 1 calc R U . . .
H33B H 0.245314 0.532915 0.889205 0.103 Uiso 1 1 calc R U . . .
H33C H 0.279639 0.461522 0.883439 0.103 Uiso 1 1 calc R U . . .
C67 C 0.1236(3) 0.5027(2) 0.6379(3) 0.0723(16) Uani 1 1 d . . . . .
H67A H 0.142730 0.485863 0.596549 0.108 Uiso 1 1 calc R U . . .
H67B H 0.111095 0.549199 0.631995 0.108 Uiso 1 1 calc R U . . .
H67C H 0.082579 0.477188 0.648452 0.108 Uiso 1 1 calc R U . . .
C17 C 0.7246(3) 0.2141(4) 0.5810(3) 0.0700(16) Uani 0.92 1 d . . P . .
H17A H 0.735049 0.188188 0.540706 0.084 Uiso 0.92 1 calc R U P . .
H17B H 0.713119 0.259559 0.566372 0.084 Uiso 0.92 1 calc R U P . .
P5A P 0.1334(5) 0.1772(5) 0.7085(7) 0.050(3) Uani 0.143(2) 1 d D U P A 2
P1A P 0.2129(6) 0.1813(3) 0.6392(3) 0.044(2) Uani 0.143(2) 1 d D U P A 2
P4A P 0.1782(6) 0.1713(5) 0.8067(6) 0.053(3) Uani 0.143(2) 1 d D U P A 2
P2A P 0.3087(4) 0.1790(3) 0.6931(4) 0.0353(18) Uani 0.143(2) 1 d D U P A 2
P3A P 0.2862(4) 0.1716(3) 0.7973(4) 0.0380(17) Uani 0.143(2) 1 d D U P A 2
P6A P 0.2164(6) 0.3393(4) 0.6486(4) 0.053(2) Uani 0.143(2) 1 d D U P A 2
P10A P 0.1338(4) 0.3359(4) 0.7131(6) 0.049(2) Uani 0.143(2) 1 d D U P A 2
P7A P 0.3094(5) 0.3371(4) 0.7052(6) 0.054(2) Uani 0.143(2) 1 d D U P A 2
P8A P 0.2837(4) 0.3315(3) 0.8084(4) 0.0429(19) Uani 0.143(2) 1 d D U P A 2
P9A P 0.1743(5) 0.3303(3) 0.8140(5) 0.051(2) Uani 0.143(2) 1 d D U P A 2

loop_
_atom_site_aniso_label
_atom_site_aniso_U_11
_atom_site_aniso_U_22
_atom_site_aniso_U_33
_atom_site_aniso_U_23
_atom_site_aniso_U_13
_atom_site_aniso_U_12
Fe1 0.0348(3) 0.0235(3) 0.0296(3) 0.0006(2) 0.0038(2) 0.0009(2)
Fe3 0.0365(3) 0.0245(3) 0.0375(3) -0.0029(2) 0.0092(3) -0.0005(2)
Fe2 0.0389(4) 0.0251(3) 0.0591(4) -0.0064(3) 0.0137(3) -0.0006(2)
P5 0.0384(8) 0.0328(8) 0.0601(10) 0.0038(8) 0.0167(8) 0.0008(5)
P1 0.0605(9) 0.0285(6) 0.0353(7) 0.0003(5) -0.0104(6) 0.0021(6)
P6 0.0471(8) 0.0281(6) 0.0477(7) 0.0017(5) -0.0004(6) 0.0028(5)
P10 0.0434(7) 0.0322(7) 0.0577(9) -0.0059(7) 0.0223(7) -0.0009(5)
P7 0.0513(8) 0.0295(6) 0.0500(8) 0.0018(5) 0.0232(7) 0.0016(6)
P4 0.0845(14) 0.0354(8) 0.0252(6) -0.0005(5) 0.0007(8) 0.0045(10)
P2 0.0615(9) 0.0286(6) 0.0498(8) 0.0003(5) 0.0300(8) 0.0018(6)
P8 0.0369(7) 0.0336(7) 0.0786(12) -0.0078(8) -0.0077(8) -0.0007(5)
P3 0.0379(7) 0.0328(7) 0.0806(14) -0.0043(7) -0.0166(7) 0.0020(5)
P9 0.0799(14) 0.0415(7) 0.0363(7) -0.0106(5) 0.0002(7) -0.0004(7)
Cl2 0.0728(10) 0.1177(14) 0.0651(9) -0.0164(9) 0.0029(8) -0.0308(9)
Cl1 0.0537(9) 0.187(2) 0.0781(12) -0.0048(13) -0.0090(8) -0.0057(12)
F1 0.0373(12) 0.0448(13) 0.0417(13) -0.0090(10) 0.0082(10) -0.0035(10)
F4 0.0419(12) 0.0266(11) 0.0547(14) 0.0051(10) -0.0054(10) -0.0039(9)
F6 0.0487(13) 0.0264(10) 0.0425(13) -0.0008(9) 0.0082(10) -0.0028(9)
F8 0.0631(15) 0.0361(12) 0.0320(11) -0.0044(9) -0.0063(10) -0.0082(10)
F10 0.0431(13) 0.0446(13) 0.0490(14) 0.0047(10) 0.0139(11) 0.0096(10)
F12 0.0473(13) 0.0246(11) 0.0609(15) 0.0055(10) -0.0071(11) -0.0044(9)
F14 0.0328(12) 0.0457(13) 0.0516(14) -0.0107(11) 0.0040(10) 0.0000(10)
F16 0.0457(13) 0.0463(13) 0.0409(13) 0.0099(10) 0.0124(10) 0.0088(10)
F18 0.0476(13) 0.0480(13) 0.0370(12) -0.0087(10) -0.0018(10) -0.0037(11)
F20 0.0730(17) 0.0283(11) 0.0346(12) -0.0035(9) 0.0069(11) -0.0101(11)
F22 0.0506(14) 0.0538(14) 0.0343(12) -0.0022(10) 0.0099(10) 0.0014(11)
F24 0.0529(14) 0.0389(12) 0.0442(13) 0.0144(10) 0.0114(11) 0.0003(10)
F26 0.0322(12) 0.0519(14) 0.0576(15) -0.0013(11) -0.0056(11) -0.0017(10)
F28 0.0448(13) 0.0522(14) 0.0397(13) -0.0026(11) 0.0118(10) 0.0048(11)
F30 0.0888(19) 0.0366(12) 0.0320(12) 0.0020(10) -0.0054(12) 0.0202(12)
F32 0.0449(14) 0.0362(12) 0.0721(18) -0.0002(12) -0.0060(12) -0.0128(10)
F34 0.0496(14) 0.0427(13) 0.0461(14) -0.0064(10) 0.0013(11) -0.0074(11)
F36 0.0592(15) 0.0455(13) 0.0401(13) -0.0129(10) 0.0121(11) 0.0008(11)
F38 0.0437(13) 0.0408(13) 0.0560(15) -0.0072(11) 0.0039(11) 0.0008(10)
F40 0.0419(13) 0.0489(14) 0.0573(15) -0.0078(12) -0.0092(11) -0.0084(11)
F5 0.0380(13) 0.0735(17) 0.0413(13) -0.0193(12) 0.0097(10) -0.0046(12)
F21 0.0671(17) 0.0535(15) 0.0309(12) 0.0053(10) 0.0112(11) 0.0080(12)
F11 0.0544(15) 0.0469(14) 0.0544(15) -0.0011(11) -0.0034(12) 0.0200(11)
F23 0.0465(14) 0.0610(16) 0.0502(15) 0.0019(12) 0.0026(11) 0.0134(12)
F3 0.0806(18) 0.0374(13) 0.0370(13) -0.0083(10) 0.0088(12) 0.0025(12)
F25 0.0497(14) 0.0355(12) 0.0711(18) 0.0086(12) -0.0109(13) 0.0070(10)
F13 0.0518(15) 0.0647(16) 0.0437(14) -0.0228(12) 0.0062(11) 0.0029(12)
F27 0.0667(17) 0.0411(13) 0.0530(15) -0.0083(11) 0.0087(13) -0.0057(12)
F7 0.0473(14) 0.0610(16) 0.0439(14) 0.0074(12) 0.0019(11) -0.0159(12)
F29 0.0370(13) 0.0687(17) 0.0543(15) -0.0188(13) 0.0115(11) -0.0054(12)
F15 0.0528(15) 0.0549(15) 0.0582(16) -0.0228(13) -0.0104(12) -0.0033(12)
F31 0.0780(19) 0.0553(15) 0.0387(13) 0.0164(11) 0.0173(13) 0.0085(13)
F2 0.0557(16) 0.0787(19) 0.0323(13) -0.0077(12) -0.0017(11) 0.0055(13)
F33 0.0776(18) 0.0440(14) 0.0453(14) 0.0040(11) 0.0034(13) -0.0005(13)
F17 0.0588(16) 0.0566(16) 0.0572(16) -0.0089(13) 0.0116(13) 0.0181(13)
F35 0.0345(13) 0.088(2) 0.0527(16) 0.0116(14) 0.0024(11) -0.0031(13)
F9 0.0791(19) 0.0425(14) 0.0619(17) -0.0035(12) 0.0001(14) 0.0168(13)
F37 0.0367(14) 0.0795(19) 0.081(2) -0.0294(16) 0.0048(13) -0.0136(13)
F19 0.0666(18) 0.087(2) 0.0462(15) 0.0224(14) 0.0110(13) 0.0095(16)
F39 0.0737(19) 0.0512(16) 0.0721(19) 0.0161(14) 0.0121(15) -0.0012(14)
C1 0.043(2) 0.0221(17) 0.0335(19) 0.0012(14) -0.0005(16) -0.0004(14)
C4 0.037(2) 0.0300(18) 0.0309(18) -0.0013(14) 0.0030(15) 0.0001(15)
C6 0.038(2) 0.0262(17) 0.0302(18) 0.0009(14) 0.0031(15) 0.0002(14)
C8 0.0363(19) 0.0260(17) 0.0287(18) -0.0010(13) 0.0035(15) -0.0040(14)
C10 0.0347(19) 0.0279(18) 0.0316(18) 0.0011(14) 0.0019(15) -0.0003(14)
C12 0.040(2) 0.0300(18) 0.0323(19) 0.0003(15) 0.0025(16) -0.0014(15)
C14 0.047(2) 0.0266(18) 0.035(2) 0.0011(15) -0.0011(16) 0.0027(16)
C16 0.042(2) 0.0192(16) 0.0346(19) -0.0004(14) 0.0024(16) 0.0034(14)
C18 0.039(2) 0.0259(17) 0.0292(18) -0.0030(14) 0.0015(15) -0.0010(14)
C20 0.048(2) 0.0210(17) 0.039(2) 0.0021(15) 0.0077(17) -0.0008(15)
C22 0.047(2) 0.0314(19) 0.0296(18) -0.0028(15) 0.0074(16) -0.0006(16)
C24 0.041(2) 0.0222(17) 0.041(2) 0.0020(15) 0.0025(16) 0.0053(14)
C26 0.037(2) 0.0255(18) 0.041(2) 0.0010(15) 0.0014(16) -0.0052(14)
C28 0.039(2) 0.0306(18) 0.0333(19) -0.0048(15) 0.0038(16) -0.0014(15)
C30 0.040(2) 0.0248(18) 0.038(2) -0.0003(15) 0.0046(16) 0.0003(15)
C32 0.039(2) 0.0290(19) 0.044(2) -0.0024(16) 0.0035(17) -0.0088(15)
C34 0.041(2) 0.0239(17) 0.038(2) -0.0005(15) 0.0003(16) 0.0001(15)
C36 0.041(2) 0.044(2) 0.0284(19) 0.0047(16) 0.0040(16) 0.0042(17)
C38 0.039(2) 0.0319(19) 0.038(2) 0.0108(16) 0.0070(16) 0.0026(15)
C40 0.056(2) 0.0257(18) 0.0277(18) -0.0027(14) -0.0037(17) -0.0064(16)
C42 0.040(2) 0.0325(19) 0.039(2) -0.0009(16) 0.0036(17) 0.0014(16)
C44 0.039(2) 0.039(2) 0.036(2) -0.0071(16) 0.0041(16) 0.0018(16)
C46 0.038(2) 0.035(2) 0.037(2) 0.0027(16) -0.0061(16) -0.0054(16)
C48 0.047(2) 0.033(2) 0.037(2) -0.0066(16) -0.0050(17) 0.0106(17)
C50 0.036(2) 0.041(2) 0.038(2) -0.0041(17) 0.0068(16) 0.0029(16)
C52 0.045(2) 0.0259(18) 0.035(2) 0.0002(15) 0.0041(17) -0.0037(15)
C54 0.051(2) 0.0319(19) 0.0300(19) -0.0021(15) 0.0010(17) 0.0026(17)
C56 0.039(2) 0.0309(19) 0.041(2) 0.0017(16) -0.0023(17) 0.0022(15)
C58 0.040(2) 0.042(2) 0.0314(19) -0.0085(16) 0.0021(16) 0.0000(17)
C60 0.0291(19) 0.044(2) 0.040(2) -0.0030(17) -0.0010(16) -0.0013(16)
C62 0.0311(19) 0.048(2) 0.038(2) -0.0080(17) 0.0002(16) -0.0016(16)
C64 0.036(2) 0.044(2) 0.037(2) -0.0037(17) 0.0022(16) 0.0040(17)
C66 0.056(3) 0.036(2) 0.034(2) -0.0038(16) 0.0047(18) 0.0067(18)
C68 0.043(2) 0.053(2) 0.0300(19) 0.0047(17) 0.0018(17) -0.0099(19)
C69 0.046(2) 0.046(2) 0.0268(18) -0.0031(16) 0.0005(16) -0.0005(18)
C35 0.041(2) 0.042(2) 0.0280(18) -0.0053(16) 0.0026(16) -0.0031(16)
C9 0.044(2) 0.043(2) 0.032(2) -0.0037(16) 0.0006(17) 0.0004(17)
C37 0.043(2) 0.050(2) 0.033(2) -0.0096(17) 0.0062(17) -0.0035(18)
C19 0.065(3) 0.0261(18) 0.0300(19) -0.0017(15) -0.0087(18) 0.0079(18)
C39 0.055(2) 0.036(2) 0.0308(19) 0.0005(16) 0.0062(18) 0.0036(18)
C5 0.040(2) 0.038(2) 0.046(2) 0.0007(17) 0.0003(18) 0.0057(17)
C41 0.046(2) 0.045(2) 0.037(2) -0.0127(18) 0.0019(18) 0.0067(18)
C21 0.040(2) 0.045(2) 0.044(2) -0.0116(18) 0.0067(18) 0.0023(17)
C43 0.055(3) 0.030(2) 0.056(3) -0.0083(18) 0.017(2) -0.0030(18)
C11 0.042(2) 0.034(2) 0.049(2) -0.0040(18) -0.0051(18) -0.0037(16)
C45 0.042(2) 0.045(2) 0.033(2) -0.0027(17) 0.0003(17) -0.0023(17)
C23 0.047(2) 0.042(2) 0.042(2) -0.0135(18) -0.0079(18) 0.0019(18)
C47 0.034(2) 0.068(3) 0.034(2) 0.0035(19) 0.0030(16) -0.0016(19)
C3 0.036(2) 0.066(3) 0.032(2) -0.0023(19) 0.0001(16) 0.0088(19)
C49 0.044(2) 0.044(2) 0.044(2) -0.0032(18) 0.0074(18) 0.0045(18)
C25 0.059(3) 0.042(2) 0.035(2) -0.0040(17) -0.0011(19) -0.0033(19)
C51 0.041(2) 0.055(3) 0.032(2) -0.0027(18) 0.0029(17) 0.0051(19)
C13 0.069(3) 0.0203(19) 0.062(3) 0.0032(18) -0.015(2) -0.0034(18)
C53 0.059(3) 0.0191(18) 0.058(3) 0.0003(17) 0.001(2) -0.0010(17)
C27 0.054(3) 0.038(2) 0.046(2) -0.0071(18) -0.004(2) 0.0061(19)
C55 0.047(2) 0.048(2) 0.040(2) -0.0100(19) 0.0041(18) 0.0074(19)
C7 0.038(2) 0.046(2) 0.058(3) -0.009(2) -0.0017(19) -0.0032(18)
C57 0.062(3) 0.047(2) 0.035(2) 0.0043(18) -0.0073(19) 0.010(2)
C29 0.063(3) 0.027(2) 0.062(3) -0.0024(19) 0.011(2) 0.0093(19)
C59 0.057(3) 0.040(2) 0.046(2) 0.0058(18) 0.017(2) -0.0050(19)
C15 0.038(2) 0.064(3) 0.039(2) 0.011(2) 0.0060(18) 0.011(2)
C61 0.043(2) 0.045(2) 0.058(3) 0.008(2) 0.010(2) 0.0020(19)
C31 0.054(3) 0.037(2) 0.058(3) -0.006(2) 0.012(2) 0.0011(19)
B2 0.036(2) 0.0240(19) 0.031(2) 0.0000(15) 0.0062(17) -0.0001(15)
C63 0.059(3) 0.043(3) 0.077(4) -0.005(2) -0.004(3) -0.014(2)
C2 0.114(5) 0.033(2) 0.055(3) 0.000(2) 0.024(3) -0.010(3)
B1 0.036(2) 0.039(2) 0.037(2) -0.0057(18) 0.0045(18) -0.0002(18)
C65 0.057(3) 0.042(3) 0.108(5) -0.004(3) 0.032(3) 0.008(2)
C33 0.099(4) 0.053(3) 0.055(3) -0.011(2) 0.016(3) -0.002(3)
C67 0.086(4) 0.040(3) 0.089(4) 0.009(3) -0.027(3) 0.001(3)
C17 0.051(3) 0.103(5) 0.056(3) 0.001(3) 0.008(3) 0.009(3)
P5A 0.027(4) 0.013(3) 0.107(8) -0.001(5) -0.027(5) 0.000(3)
P1A 0.085(7) 0.023(3) 0.023(3) 0.001(2) -0.006(4) 0.001(4)
P4A 0.072(6) 0.018(4) 0.071(6) -0.002(3) 0.036(5) -0.005(5)
P2A 0.049(4) 0.021(3) 0.038(4) 0.003(3) 0.026(3) -0.005(3)
P3A 0.061(4) 0.025(3) 0.028(4) 0.001(3) -0.009(3) -0.007(3)
P6A 0.101(7) 0.021(3) 0.036(4) 0.001(3) -0.006(5) -0.001(4)
P10A 0.031(4) 0.021(3) 0.092(7) 0.001(4) -0.018(4) 0.000(3)
P7A 0.065(5) 0.026(4) 0.074(6) 0.008(4) 0.038(5) 0.001(3)
P8A 0.047(4) 0.025(3) 0.056(4) -0.006(3) -0.015(3) -0.001(3)
P9A 0.053(5) 0.025(3) 0.079(5) -0.003(3) 0.041(4) -0.006(3)

loop_
_atom_type_symbol
_atom_type_description
_atom_type_scat_dispersion_real
_atom_type_scat_dispersion_imag
_atom_type_scat_source
C C 0.0181 0.0091 'International Tables Vol C Tables 4.2.6.8 and 6.1.1.4'
H H 0.0000 0.0000 'International Tables Vol C Tables 4.2.6.8 and 6.1.1.4'
B B 0.0090 0.0039 'International Tables Vol C Tables 4.2.6.8 and 6.1.1.4'
Cl Cl 0.3639 0.7018 'International Tables Vol C Tables 4.2.6.8 and 6.1.1.4'
F F 0.0727 0.0534 'International Tables Vol C Tables 4.2.6.8 and 6.1.1.4'
Fe Fe -1.1336 3.1974 'International Tables Vol C Tables 4.2.6.8 and 6.1.1.4'
P P 0.2955 0.4335 'International Tables Vol C Tables 4.2.6.8 and 6.1.1.4'

loop_
_exptl_crystal_face_index_h
_exptl_crystal_face_index_k
_exptl_crystal_face_index_l
_exptl_crystal_face_perp_dist
-4 -12 0 0.0534
4 12 0 0.0752
-11 0 -5 0.0469
1 0 -13 0.1022
0 2 13 0.1072
-1 -6 12 0.1223
-2 -13 0 0.0568
13 -1 0 0.0090
-12 1 3 0.0343
-5 12 0 0.0697
-13 0 -1 0.0244
-13 2 0 0.0234
-12 -2 0 0.0253

loop_
_geom_angle_atom_site_label_1
_geom_angle_atom_site_label_2
_geom_angle_atom_site_label_3
_geom_angle
_geom_angle_site_symmetry_1
_geom_angle_site_symmetry_3
_geom_angle_publ_flag
P5 Fe1 P1 53.36(6) . . ?
P5 Fe1 P2 94.05(6) . . ?
P4 Fe1 P5 54.12(7) . . ?
P4 Fe1 P1 94.46(6) . . ?
P4 Fe1 P2 95.49(6) . . ?
P2 Fe1 P1 53.50(6) . . ?
P3 Fe1 P5 95.31(7) . . ?
P3 Fe1 P1 94.72(6) . . ?
P3 Fe1 P4 55.16(7) . . ?
P3 Fe1 P2 54.49(7) . . ?
C1 Fe1 P5 101.79(12) . . ?
C1 Fe1 P1 97.11(11) . . ?
C1 Fe1 P4 135.73(12) . . ?
C1 Fe1 P2 125.36(11) . . ?
C1 Fe1 P3 162.78(11) . . ?
C1 Fe1 C20 39.63(14) . . ?
C1 Fe1 C24 66.98(15) . . ?
C1 Fe1 P5A 100.3(3) . . ?
C1 Fe1 P1A 110.6(2) . . ?
C14 Fe1 P5 126.86(12) . . ?
C14 Fe1 P1 163.54(12) . . ?
C14 Fe1 P4 97.12(11) . . ?
C14 Fe1 P2 136.23(12) . . ?
C14 Fe1 P3 101.48(12) . . ?
C14 Fe1 C1 66.45(15) . . ?
C14 Fe1 C16 66.76(14) . . ?
C14 Fe1 C20 39.61(15) . . ?
C14 Fe1 C24 39.96(14) . . ?
C14 Fe1 P5A 140.5(3) . . ?
C14 Fe1 P1A 162.2(3) . . ?
C16 Fe1 P5 135.88(12) . . ?
C16 Fe1 P1 101.46(11) . . ?
C16 Fe1 P4 163.86(11) . . ?
C16 Fe1 P2 96.05(10) . . ?
C16 Fe1 P3 125.08(11) . . ?
C16 Fe1 C1 39.89(14) . . ?
C16 Fe1 C20 66.91(14) . . ?
C16 Fe1 C24 39.92(15) . . ?
C16 Fe1 P5A 127.2(3) . . ?
C16 Fe1 P1A 99.3(2) . . ?
C20 Fe1 P5 97.53(12) . . ?
C20 Fe1 P1 126.22(12) . . ?
C20 Fe1 P4 101.47(12) . . ?
C20 Fe1 P2 162.91(11) . . ?
C20 Fe1 P3 136.10(12) . . ?
C20 Fe1 C24 67.09(15) . . ?
C20 Fe1 P5A 106.3(3) . . ?
C20 Fe1 P1A 146.8(3) . . ?
C24 Fe1 P5 164.61(12) . . ?
C24 Fe1 P1 135.84(11) . . ?
C24 Fe1 P4 126.26(12) . . ?
C24 Fe1 P2 101.07(11) . . ?
C24 Fe1 P3 95.83(11) . . ?
C24 Fe1 P5A 166.6(3) . . ?
C24 Fe1 P1A 122.2(3) . . ?
P1A Fe1 P5A 56.7(4) . . ?
P5 Fe3 P7 146.67(7) . . ?
P5 Fe3 P2 90.19(6) . . ?
P10 Fe3 P5 83.65(6) . . ?
P10 Fe3 P7 89.64(5) . . ?
P10 Fe3 P2 156.57(7) . . ?
P4 Fe3 P5 52.34(7) . . ?
P4 Fe3 P10 102.16(7) . . ?
P4 Fe3 P7 159.80(8) . . ?
P4 Fe3 P2 91.66(6) . . ?
P4 Fe3 P8 110.52(7) . . ?
P4 Fe3 P9 83.70(6) . . ?
P2 Fe3 P7 83.15(4) . . ?
P8 Fe3 P5 160.03(8) . . ?
P8 Fe3 P10 91.43(5) . . ?
P8 Fe3 P7 52.15(6) . . ?
P8 Fe3 P2 101.44(6) . . ?
P3 Fe3 P5 91.34(6) . . ?
P3 Fe3 P10 149.74(7) . . ?
P3 Fe3 P7 109.63(6) . . ?
P3 Fe3 P4 53.31(7) . . ?
P3 Fe3 P2 52.58(6) . . ?
P3 Fe3 P8 83.18(5) . . ?
P3 Fe3 P9 102.54(6) . . ?
P9 Fe3 P5 110.12(7) . . ?
P9 Fe3 P10 52.57(6) . . ?
P9 Fe3 P7 90.81(5) . . ?
P9 Fe3 P2 149.28(7) . . ?
P9 Fe3 P8 53.12(7) . . ?
P1A Fe3 P5A 55.4(4) . . ?
P1A Fe3 P10A 114.4(3) . . ?
P6A Fe3 P5A 117.5(4) . . ?
P6A Fe3 P1A 91.4(3) . . ?
P6A Fe3 P10A 55.3(4) . . ?
P10A Fe3 P5A 89.4(3) . . ?
P10 Fe2 P7 93.90(5) . . ?
P8 Fe2 P10 96.05(6) . . ?
P8 Fe2 P7 54.30(6) . . ?
P9 Fe2 P10 54.90(7) . . ?
P9 Fe2 P7 95.65(5) . . ?
P9 Fe2 P8 55.57(7) . . ?
C43 Fe2 P10 153.14(12) . . ?
C43 Fe2 P7 112.14(12) . . ?
C43 Fe2 P8 94.10(13) . . ?
C43 Fe2 P9 113.48(14) . . ?
C43 Fe2 C31 39.45(16) . . ?
C43 Fe2 P6A 131.1(3) . . ?
C43 Fe2 P10A 167.7(2) . . ?
C43 Fe2 P7A 96.1(3) . . ?
C13 Fe2 P10 109.70(14) . . ?
C13 Fe2 P7 113.90(15) . . ?
C13 Fe2 P8 152.95(15) . . ?
C13 Fe2 P9 148.44(15) . . ?
C13 Fe2 C43 66.55(18) . . ?
C13 Fe2 C53 41.50(18) . . ?
C13 Fe2 C29 40.18(19) . . ?
C13 Fe2 C31 66.80(19) . . ?
C13 Fe2 P6A 106.7(3) . . ?
C13 Fe2 P10A 103.3(2) . . ?
C13 Fe2 P7A 137.7(3) . . ?
C53 Fe2 P10 150.12(14) . . ?
C53 Fe2 P7 93.50(13) . . ?
C53 Fe2 P8 111.67(13) . . ?
C53 Fe2 P9 152.36(14) . . ?
C53 Fe2 C43 39.30(18) . . ?
C53 Fe2 C31 67.42(18) . . ?
C53 Fe2 P6A 102.2(3) . . ?
C53 Fe2 P10A 136.3(3) . . ?
C53 Fe2 P7A 100.5(2) . . ?
C29 Fe2 P10 94.48(13) . . ?
C29 Fe2 P7 153.94(15) . . ?
C29 Fe2 P8 148.45(16) . . ?
C29 Fe2 P9 109.32(14) . . ?
C29 Fe2 C43 65.06(18) . . ?
C29 Fe2 C53 67.79(17) . . ?
C29 Fe2 C31 38.34(18) . . ?
C29 Fe2 P6A 140.5(3) . . ?
C29 Fe2 P10A 102.8(3) . . ?
C29 Fe2 P7A 160.7(3) . . ?
C31 Fe2 P10 113.80(13) . . ?
C31 Fe2 P7 150.74(13) . . ?
C31 Fe2 P8 110.73(14) . . ?
C31 Fe2 P9 93.03(14) . . ?
C31 Fe2 P6A 169.5(3) . . ?
C31 Fe2 P10A 131.3(3) . . ?
C31 Fe2 P7A 123.8(3) . . ?
P6A Fe2 P10A 57.0(4) . . ?
P6A Fe2 P7A 55.0(3) . . ?
P10A Fe2 P7A 96.2(3) . . ?
Fe1 P5 Fe3 80.29(6) . . ?
P1 P5 Fe1 63.50(6) . . ?
P1 P5 Fe3 65.00(6) . . ?
P1 P5 P4 108.14(11) . . ?
P4 P5 Fe1 62.10(8) . . ?
P4 P5 Fe3 62.83(8) . . ?
Fe1 P1 Fe3 79.58(5) . . ?
P5 P1 Fe1 63.14(7) . . ?
P5 P1 Fe3 63.67(7) . . ?
P5 P1 P2 108.67(10) . . ?
P2 P1 Fe1 63.07(6) . . ?
P2 P1 Fe3 63.66(6) . . ?
Fe2 P6 Fe3 79.30(5) . . ?
P10 P6 Fe3 63.63(6) . . ?
P10 P6 Fe2 62.28(6) . . ?
P7 P6 Fe3 64.09(5) . . ?
P7 P6 Fe2 62.77(6) . . ?
P7 P6 P10 108.26(9) . . ?
Fe2 P10 Fe3 80.64(4) . . ?
P6 P10 Fe3 64.81(5) . . ?
P6 P10 Fe2 64.36(5) . . ?
P6 P10 P9 107.95(8) . . ?
P9 P10 Fe3 62.93(6) . . ?
P9 P10 Fe2 61.37(6) . . ?
Fe2 P7 Fe3 80.21(4) . . ?
P6 P7 Fe3 64.78(5) . . ?
P6 P7 Fe2 64.33(5) . . ?
P6 P7 P8 108.81(8) . . ?
P8 P7 Fe3 63.21(6) . . ?
P8 P7 Fe2 61.97(6) . . ?
Fe1 P4 Fe3 81.86(5) . . ?
P5 P4 Fe1 63.78(7) . . ?
P5 P4 Fe3 64.83(7) . . ?
P5 P4 P3 107.71(9) . . ?
P3 P4 Fe1 62.24(6) . . ?
P3 P4 Fe3 63.34(6) . . ?
Fe1 P2 Fe3 80.25(4) . . ?
P1 P2 Fe1 63.43(5) . . ?
P1 P2 Fe3 64.90(5) . . ?
P1 P2 P3 107.65(7) . . ?
P3 P2 Fe1 61.74(5) . . ?
P3 P2 Fe3 62.67(5) . . ?
Fe2 P8 Fe3 81.57(5) . . ?
P7 P8 Fe3 64.64(6) . . ?
P7 P8 Fe2 63.73(6) . . ?
P7 P8 P9 107.14(9) . . ?
P9 P8 Fe3 63.13(6) . . ?
P9 P8 Fe2 61.65(6) . . ?
Fe1 P3 Fe3 82.03(5) . . ?
P4 P3 Fe1 62.60(6) . . ?
P4 P3 Fe3 63.35(6) . . ?
P2 P3 Fe1 63.77(6) . . ?
P2 P3 Fe3 64.75(6) . . ?
P2 P3 P4 107.82(8) . . ?
Fe2 P9 Fe3 82.34(5) . . ?
P10 P9 Fe3 64.49(6) . . ?
P10 P9 Fe2 63.73(6) . . ?
P10 P9 P8 107.84(9) . . ?
P8 P9 Fe3 63.76(6) . . ?
P8 P9 Fe2 62.77(6) . . ?
C16 C1 Fe1 70.0(2) . . ?
C16 C1 C11 125.2(3) . . ?
C20 C1 Fe1 70.3(2) . . ?
C20 C1 C16 108.3(3) . . ?
C20 C1 C11 126.4(4) . . ?
C11 C1 Fe1 127.2(3) . . ?
F14 C4 C6 119.4(3) . . ?
F14 C4 C46 115.5(3) . . ?
C6 C4 C46 125.0(3) . . ?
C4 C6 C12 113.0(3) . . ?
C4 C6 B2 121.2(3) . . ?
C12 C6 B2 125.4(3) . . ?
C26 C8 B2 120.1(3) . . ?
C34 C8 C26 112.1(3) . . ?
C34 C8 B2 127.4(3) . . ?
C30 C10 C52 112.6(3) . . ?
C30 C10 B2 126.2(3) . . ?
C52 C10 B2 120.2(3) . . ?
F1 C12 C6 121.2(3) . . ?
F1 C12 C22 114.9(3) . . ?
C22 C12 C6 123.9(4) . . ?
C20 C14 Fe1 70.5(2) . . ?
C20 C14 C24 109.0(3) . . ?
C20 C14 C57 124.7(4) . . ?
C24 C14 Fe1 70.5(2) . . ?
C24 C14 C57 126.3(4) . . ?
C57 C14 Fe1 127.4(3) . . ?
C1 C16 Fe1 70.1(2) . . ?
C1 C16 C24 108.1(3) . . ?
C1 C16 C66 125.9(4) . . ?
C24 C16 Fe1 70.4(2) . . ?
C24 C16 C66 125.9(3) . . ?
C66 C16 Fe1 127.4(3) . . ?
C28 C18 C42 112.9(3) . . ?
C28 C18 B2 126.0(3) . . ?
C42 C18 B2 120.4(3) . . ?
C1 C20 Fe1 70.1(2) . . ?
C1 C20 C59 125.4(4) . . ?
C14 C20 Fe1 69.9(2) . . ?
C14 C20 C1 107.7(3) . . ?
C14 C20 C59 126.8(4) . . ?
C59 C20 Fe1 128.4(3) . . ?
F36 C22 C12 120.4(4) . . ?
F36 C22 C40 119.4(3) . . ?
C40 C22 C12 120.2(3) . . ?
C14 C24 Fe1 69.6(2) . . ?
C14 C24 C5 126.9(4) . . ?
C16 C24 Fe1 69.7(2) . . ?
C16 C24 C14 106.9(3) . . ?
C16 C24 C5 126.1(4) . . ?
C5 C24 Fe1 127.3(3) . . ?
F4 C26 C8 118.9(3) . . ?
F4 C26 C56 115.8(3) . . ?
C56 C26 C8 125.3(3) . . ?
F10 C28 C18 120.8(3) . . ?
F10 C28 C48 114.8(3) . . ?
C18 C28 C48 124.4(4) . . ?
F6 C30 C10 120.8(3) . . ?
F6 C30 C38 114.6(3) . . ?
C38 C30 C10 124.5(3) . . ?
F32 C32 C34 120.8(3) . . ?
F32 C32 C60 118.6(4) . . ?
C34 C32 C60 120.6(3) . . ?
F12 C34 C8 120.1(3) . . ?
F12 C34 C32 115.3(3) . . ?
C32 C34 C8 124.6(3) . . ?
F21 C36 C38 121.3(3) . . ?
F21 C36 C54 120.8(4) . . ?
C54 C36 C38 117.9(3) . . ?
F24 C38 C30 120.2(3) . . ?
F24 C38 C36 119.6(3) . . ?
C36 C38 C30 120.1(3) . . ?
F8 C40 C22 120.2(4) . . ?
F8 C40 C46 120.7(4) . . ?
C22 C40 C46 119.1(3) . . ?
F16 C42 C18 119.3(3) . . ?
F16 C42 C39 116.0(3) . . ?
C39 C42 C18 124.7(4) . . ?
C62 C44 C21 112.5(4) . . ?
C62 C44 B1 127.4(4) . . ?
C21 C44 B1 120.1(3) . . ?
F40 C46 C4 120.9(4) . . ?
F40 C46 C40 120.3(3) . . ?
C40 C46 C4 118.8(4) . . ?
F11 C48 C28 120.1(4) . . ?
F11 C48 C19 120.4(4) . . ?
C19 C48 C28 119.5(4) . . ?
C64 C50 B1 119.9(4) . . ?
C49 C50 C64 113.3(4) . . ?
C49 C50 B1 126.7(4) . . ?
F20 C52 C10 119.3(3) . . ?
F20 C52 C54 116.2(3) . . ?
C54 C52 C10 124.6(3) . . ?
F3 C54 C36 119.4(3) . . ?
F3 C54 C52 120.5(3) . . ?
C36 C54 C52 120.2(3) . . ?
F25 C56 C26 120.7(3) . . ?
F25 C56 C60 119.1(4) . . ?
C26 C56 C60 120.3(3) . . ?
C9 C58 B1 125.7(4) . . ?
C37 C58 C9 112.7(4) . . ?
C37 C58 B1 121.3(3) . . ?
F26 C60 C32 121.9(3) . . ?
F26 C60 C56 121.0(4) . . ?
C56 C60 C32 117.1(4) . . ?
F5 C62 C44 120.2(4) . . ?
F5 C62 C41 115.1(3) . . ?
C41 C62 C44 124.8(4) . . ?
F18 C64 C50 118.9(4) . . ?
F18 C64 C3 116.4(4) . . ?
C3 C64 C50 124.7(4) . . ?
C16 C66 H66A 109.5 . . ?
C16 C66 H66B 109.5 . . ?
C16 C66 H66C 109.5 . . ?
H66A C66 H66B 109.5 . . ?
H66A C66 H66C 109.5 . . ?
H66B C66 H66C 109.5 . . ?
F7 C68 C69 120.6(4) . . ?
F7 C68 C47 118.9(4) . . ?
C69 C68 C47 120.6(4) . . ?
F34 C69 C68 114.7(4) . . ?
F34 C69 C35 121.2(4) . . ?
C68 C69 C35 124.1(4) . . ?
C69 C35 B1 128.1(4) . . ?
C45 C35 C69 112.0(4) . . ?
C45 C35 B1 119.9(3) . . ?
F28 C9 C58 121.5(4) . . ?
F28 C9 C55 114.4(4) . . ?
C55 C9 C58 124.1(4) . . ?
F22 C37 C58 118.7(4) . . ?
C25 C37 F22 115.9(4) . . ?
C25 C37 C58 125.3(4) . . ?
F30 C19 C48 120.2(4) . . ?
F30 C19 C39 120.4(4) . . ?
C48 C19 C39 119.4(4) . . ?
F31 C39 C42 121.0(4) . . ?
F31 C39 C19 119.9(4) . . ?
C19 C39 C42 119.1(4) . . ?
C24 C5 H5A 109.5 . . ?
C24 C5 H5B 109.5 . . ?
C24 C5 H5C 109.5 . . ?
H5A C5 H5B 109.5 . . ?
H5A C5 H5C 109.5 . . ?
H5B C5 H5C 109.5 . . ?
F13 C41 C62 120.9(4) . . ?
F13 C41 C23 119.6(4) . . ?
C23 C41 C62 119.6(4) . . ?
F29 C21 C44 119.5(4) . . ?
F29 C21 C7 115.6(4) . . ?
C7 C21 C44 124.9(4) . . ?
C53 C43 Fe2 70.0(2) . . ?
C53 C43 C31 110.9(4) . . ?
C53 C43 C63 127.3(4) . . ?
C31 C43 Fe2 70.7(2) . . ?
C31 C43 C63 121.7(5) . . ?
C63 C43 Fe2 128.2(3) . . ?
C1 C11 H11A 109.5 . . ?
C1 C11 H11B 109.5 . . ?
C1 C11 H11C 109.5 . . ?
H11A C11 H11B 109.5 . . ?
H11A C11 H11C 109.5 . . ?
H11B C11 H11C 109.5 . . ?
F38 C45 C35 119.0(4) . . ?
F38 C45 C51 115.2(4) . . ?
C51 C45 C35 125.8(4) . . ?
F15 C23 C41 120.4(4) . . ?
F15 C23 C7 121.4(4) . . ?
C41 C23 C7 118.2(4) . . ?
F35 C47 C68 121.0(4) . . ?
F35 C47 C51 121.3(4) . . ?
C51 C47 C68 117.6(4) . . ?
F2 C3 C64 121.0(4) . . ?
F2 C3 C15 119.7(4) . . ?
C64 C3 C15 119.3(4) . . ?
F27 C49 C50 121.3(4) . . ?
F27 C49 C61 115.5(4) . . ?
C61 C49 C50 123.2(4) . . ?
F33 C25 C37 121.4(4) . . ?
F33 C25 C27 119.4(4) . . ?
C37 C25 C27 119.1(4) . . ?
F23 C51 C45 121.2(4) . . ?
F23 C51 C47 119.0(4) . . ?
C45 C51 C47 119.8(4) . . ?
C53 C13 Fe2 69.7(2) . . ?
C29 C13 Fe2 70.2(2) . . ?
C29 C13 C53 106.5(4) . . ?
C29 C13 C67 128.8(5) . . ?
C67 C13 Fe2 126.8(3) . . ?
C67 C13 C53 124.6(5) . . ?
C43 C53 Fe2 70.7(2) . . ?
C43 C53 C13 105.2(4) . . ?
C43 C53 C2 125.8(5) . . ?
C13 C53 Fe2 68.8(2) . . ?
C2 C53 Fe2 127.5(3) . . ?
C2 C53 C13 128.9(5) . . ?
F9 C27 C25 120.1(4) . . ?
F9 C27 C55 121.1(4) . . ?
C55 C27 C25 118.8(4) . . ?
F17 C55 C9 120.4(4) . . ?
F17 C55 C27 119.7(4) . . ?
C27 C55 C9 119.9(4) . . ?
F37 C7 C21 121.0(4) . . ?
F37 C7 C23 119.1(4) . . ?
C21 C7 C23 119.9(4) . . ?
C14 C57 H57A 109.5 . . ?
C14 C57 H57B 109.5 . . ?
C14 C57 H57C 109.5 . . ?
H57A C57 H57B 109.5 . . ?
H57A C57 H57C 109.5 . . ?
H57B C57 H57C 109.5 . . ?
C13 C29 Fe2 69.6(2) . . ?
C13 C29 C65 123.7(5) . . ?
C31 C29 Fe2 71.8(3) . . ?
C31 C29 C13 110.3(4) . . ?
C31 C29 C65 125.9(5) . . ?
C65 C29 Fe2 126.1(3) . . ?
C20 C59 H59A 109.5 . . ?
C20 C59 H59B 109.5 . . ?
C20 C59 H59C 109.5 . . ?
H59A C59 H59B 109.5 . . ?
H59A C59 H59C 109.5 . . ?
H59B C59 H59C 109.5 . . ?
F19 C15 C3 120.3(4) . . ?
F19 C15 C61 121.2(4) . . ?
C61 C15 C3 118.5(4) . . ?
F39 C61 C49 119.5(4) . . ?
F39 C61 C15 119.6(4) . . ?
C15 C61 C49 120.9(4) . . ?
C43 C31 Fe2 69.8(2) . . ?
C43 C31 C33 125.7(5) . . ?
C29 C31 Fe2 69.8(3) . . ?
C29 C31 C43 107.0(4) . . ?
C29 C31 C33 127.2(4) . . ?
C33 C31 Fe2 128.5(3) . . ?
C6 B2 C10 114.2(3) . . ?
C6 B2 C18 100.4(3) . . ?
C8 B2 C6 113.8(3) . . ?
C8 B2 C10 100.0(3) . . ?
C8 B2 C18 115.2(3) . . ?
C10 B2 C18 114.0(3) . . ?
C43 C63 H63A 109.5 . . ?
C43 C63 H63B 109.5 . . ?
C43 C63 H63C 109.5 . . ?
H63A C63 H63B 109.5 . . ?
H63A C63 H63C 109.5 . . ?
H63B C63 H63C 109.5 . . ?
C53 C2 H2A 109.5 . . ?
C53 C2 H2B 109.5 . . ?
C53 C2 H2C 109.5 . . ?
H2A C2 H2B 109.5 . . ?
H2A C2 H2C 109.5 . . ?
H2B C2 H2C 109.5 . . ?
C44 B1 C58 102.4(3) . . ?
C44 B1 C35 113.0(3) . . ?
C50 B1 C44 111.8(3) . . ?
C50 B1 C58 113.7(3) . . ?
C50 B1 C35 102.6(3) . . ?
C58 B1 C35 113.7(3) . . ?
C29 C65 H65A 109.5 . . ?
C29 C65 H65B 109.5 . . ?
C29 C65 H65C 109.5 . . ?
H65A C65 H65B 109.5 . . ?
H65A C65 H65C 109.5 . . ?
H65B C65 H65C 109.5 . . ?
C31 C33 H33A 109.5 . . ?
C31 C33 H33B 109.5 . . ?
C31 C33 H33C 109.5 . . ?
H33A C33 H33B 109.5 . . ?
H33A C33 H33C 109.5 . . ?
H33B C33 H33C 109.5 . . ?
C13 C67 H67A 109.5 . . ?
C13 C67 H67B 109.5 . . ?
C13 C67 H67C 109.5 . . ?
H67A C67 H67B 109.5 . . ?
H67A C67 H67C 109.5 . . ?
H67B C67 H67C 109.5 . . ?
Cl2 C17 H17A 108.8 . . ?
Cl2 C17 H17B 108.8 . . ?
Cl1 C17 Cl2 113.8(4) . . ?
Cl1 C17 H17A 108.8 . . ?
Cl1 C17 H17B 108.8 . . ?
H17A C17 H17B 107.7 . . ?
Fe1 P5A Fe3 86.4(3) . . ?
P1A P5A Fe1 61.1(3) . . ?
P1A P5A Fe3 61.3(3) . . ?
P1A P5A P4A 108.8(5) . . ?
P4A P5A Fe1 67.2(4) . . ?
P4A P5A Fe3 70.3(4) . . ?
Fe1 P1A Fe3 87.9(2) . . ?
P5A P1A Fe1 62.2(3) . . ?
P5A P1A Fe3 63.3(3) . . ?
P5A P1A P2A 108.3(4) . . ?
P2A P1A Fe1 66.5(3) . . ?
P2A P1A Fe3 68.5(3) . . ?
Fe1 P4A Fe3 77.2(3) . . ?
P5A P4A Fe1 58.6(4) . . ?
P5A P4A Fe3 57.9(4) . . ?
P3A P4A Fe1 65.5(3) . . ?
P3A P4A Fe3 68.0(3) . . ?
P3A P4A P5A 107.3(5) . . ?
Fe1 P2A Fe3 79.55(19) . . ?
P1A P2A Fe1 58.5(3) . . ?
P1A P2A Fe3 58.2(3) . . ?
P1A P2A P3A 107.0(4) . . ?
P3A P2A Fe1 65.7(2) . . ?
P3A P2A Fe3 69.2(3) . . ?
Fe1 P3A Fe3 74.78(19) . . ?
P4A P3A Fe1 63.1(4) . . ?
P4A P3A Fe3 63.8(4) . . ?
P4A P3A P2A 108.6(5) . . ?
P2A P3A Fe1 61.6(3) . . ?
P2A P3A Fe3 61.0(3) . . ?
Fe2 P6A Fe3 89.7(3) . . ?
P10A P6A Fe3 63.6(3) . . ?
P10A P6A Fe2 62.9(3) . . ?
P10A P6A P7A 109.3(5) . . ?
P7A P6A Fe3 69.2(3) . . ?
P7A P6A Fe2 67.7(3) . . ?
Fe2 P10A Fe3 87.0(3) . . ?
P6A P10A Fe3 61.1(3) . . ?
P6A P10A Fe2 60.1(3) . . ?
P6A P10A P9A 108.4(4) . . ?
P9A P10A Fe3 69.6(3) . . ?
P9A P10A Fe2 69.2(3) . . ?
Fe2 P7A Fe3 79.6(3) . . ?
P6A P7A Fe3 57.8(3) . . ?
P6A P7A Fe2 57.3(3) . . ?
P6A P7A P8A 107.3(5) . . ?
P8A P7A Fe3 68.9(3) . . ?
P8A P7A Fe2 68.3(3) . . ?
Fe2 P8A Fe3 73.81(19) . . ?
P7A P8A Fe3 61.4(3) . . ?
P7A P8A Fe2 60.2(3) . . ?
P9A P8A Fe3 63.4(3) . . ?
P9A P8A Fe2 63.4(3) . . ?
P9A P8A P7A 108.3(5) . . ?
Fe2 P9A Fe3 76.4(2) . . ?
P10A P9A Fe3 57.7(3) . . ?
P10A P9A Fe2 56.8(3) . . ?
P8A P9A Fe3 67.6(3) . . ?
P8A P9A Fe2 66.3(3) . . ?
P8A P9A P10A 106.6(4) . . ?

loop_
_geom_bond_atom_site_label_1
_geom_bond_atom_site_label_2
_geom_bond_distance
_geom_bond_site_symmetry_2
_geom_bond_publ_flag
Fe1 P5 2.367(2) . ?
Fe1 P1 2.3742(14) . ?
Fe1 P4 2.3314(18) . ?
Fe1 P2 2.3667(13) . ?
Fe1 P3 2.3237(14) . ?
Fe1 C1 2.102(4) . ?
Fe1 C14 2.096(4) . ?
Fe1 C16 2.099(3) . ?
Fe1 C20 2.105(4) . ?
Fe1 C24 2.108(4) . ?
Fe1 P5A 2.239(10) . ?
Fe1 P1A 2.215(7) . ?
Fe3 P5 2.444(2) . ?
Fe3 P10 2.4408(14) . ?
Fe3 P7 2.4511(14) . ?
Fe3 P4 2.4024(18) . ?
Fe3 P2 2.4456(13) . ?
Fe3 P8 2.4214(15) . ?
Fe3 P3 2.4022(14) . ?
Fe3 P9 2.4082(14) . ?
Fe3 P5A 2.294(9) . ?
Fe3 P1A 2.252(7) . ?
Fe3 P6A 2.232(7) . ?
Fe3 P10A 2.284(7) . ?
Fe2 P10 2.3539(15) . ?
Fe2 P7 2.3650(14) . ?
Fe2 P8 2.3280(15) . ?
Fe2 P9 2.3041(16) . ?
Fe2 C43 2.109(4) . ?
Fe2 C13 2.086(4) . ?
Fe2 C53 2.099(4) . ?
Fe2 C29 2.095(4) . ?
Fe2 C31 2.120(4) . ?
Fe2 P6A 2.166(8) . ?
Fe2 P10A 2.225(7) . ?
Fe2 P7A 2.380(8) . ?
P5 P1 2.129(2) . ?
P5 P4 2.138(3) . ?
P1 P2 2.134(2) . ?
P6 P10 2.134(2) . ?
P6 P7 2.122(2) . ?
P10 P9 2.148(3) . ?
P7 P8 2.142(2) . ?
P4 P3 2.155(3) . ?
P2 P3 2.148(2) . ?
P8 P9 2.159(3) . ?
Cl2 C17 1.728(6) . ?
Cl1 C17 1.725(6) . ?
F1 C12 1.354(4) . ?
F4 C26 1.359(4) . ?
F6 C30 1.362(4) . ?
F8 C40 1.343(4) . ?
F10 C28 1.360(4) . ?
F12 C34 1.361(4) . ?
F14 C4 1.354(4) . ?
F16 C42 1.352(4) . ?
F18 C64 1.356(5) . ?
F20 C52 1.358(4) . ?
F22 C37 1.371(4) . ?
F24 C38 1.344(4) . ?
F26 C60 1.331(4) . ?
F28 C9 1.348(5) . ?
F30 C19 1.350(4) . ?
F32 C32 1.354(4) . ?
F34 C69 1.349(5) . ?
F36 C22 1.349(4) . ?
F38 C45 1.356(5) . ?
F40 C46 1.349(4) . ?
F5 C62 1.352(4) . ?
F21 C36 1.337(4) . ?
F11 C48 1.351(4) . ?
F23 C51 1.354(5) . ?
F3 C54 1.356(4) . ?
F25 C56 1.349(4) . ?
F13 C41 1.345(4) . ?
F27 C49 1.350(5) . ?
F7 C68 1.352(5) . ?
F29 C21 1.364(4) . ?
F15 C23 1.341(5) . ?
F31 C39 1.345(4) . ?
F2 C3 1.343(5) . ?
F33 C25 1.351(5) . ?
F17 C55 1.344(5) . ?
F35 C47 1.337(5) . ?
F9 C27 1.345(5) . ?
F37 C7 1.359(5) . ?
F19 C15 1.343(5) . ?
F39 C61 1.356(5) . ?
C1 C16 1.433(5) . ?
C1 C20 1.426(5) . ?
C1 C11 1.489(5) . ?
C4 C6 1.384(5) . ?
C4 C46 1.386(5) . ?
C6 C12 1.394(5) . ?
C6 B2 1.652(5) . ?
C8 C26 1.394(5) . ?
C8 C34 1.386(5) . ?
C8 B2 1.650(6) . ?
C10 C30 1.383(5) . ?
C10 C52 1.391(5) . ?
C10 B2 1.659(5) . ?
C12 C22 1.377(5) . ?
C14 C20 1.423(6) . ?
C14 C24 1.436(5) . ?
C14 C57 1.493(5) . ?
C16 C24 1.436(5) . ?
C16 C66 1.495(5) . ?
C18 C28 1.383(5) . ?
C18 C42 1.394(5) . ?
C18 B2 1.661(5) . ?
C20 C59 1.492(5) . ?
C22 C40 1.366(6) . ?
C24 C5 1.481(5) . ?
C26 C56 1.362(5) . ?
C28 C48 1.383(5) . ?
C30 C38 1.379(5) . ?
C32 C34 1.372(6) . ?
C32 C60 1.382(6) . ?
C36 C38 1.378(6) . ?
C36 C54 1.368(5) . ?
C40 C46 1.373(6) . ?
C42 C39 1.376(6) . ?
C44 C62 1.381(5) . ?
C44 C21 1.382(6) . ?
C44 B1 1.651(6) . ?
C48 C19 1.365(6) . ?
C50 C64 1.394(6) . ?
C50 C49 1.394(6) . ?
C50 B1 1.647(6) . ?
C52 C54 1.378(5) . ?
C56 C60 1.380(5) . ?
C58 C9 1.396(5) . ?
C58 C37 1.389(6) . ?
C58 B1 1.656(6) . ?
C62 C41 1.380(6) . ?
C64 C3 1.369(6) . ?
C66 H66A 0.9800 . ?
C66 H66B 0.9800 . ?
C66 H66C 0.9800 . ?
C68 C69 1.381(6) . ?
C68 C47 1.384(6) . ?
C69 C35 1.398(6) . ?
C35 C45 1.390(6) . ?
C35 B1 1.659(6) . ?
C9 C55 1.380(6) . ?
C37 C25 1.370(6) . ?
C19 C39 1.370(6) . ?
C5 H5A 0.9800 . ?
C5 H5B 0.9800 . ?
C5 H5C 0.9800 . ?
C41 C23 1.367(6) . ?
C21 C7 1.366(6) . ?
C43 C53 1.415(7) . ?
C43 C31 1.427(6) . ?
C43 C63 1.497(7) . ?
C11 H11A 0.9800 . ?
C11 H11B 0.9800 . ?
C11 H11C 0.9800 . ?
C45 C51 1.373(6) . ?
C23 C7 1.375(6) . ?
C47 C51 1.374(6) . ?
C3 C15 1.379(7) . ?
C49 C61 1.375(6) . ?
C25 C27 1.379(6) . ?
C13 C53 1.483(7) . ?
C13 C29 1.436(7) . ?
C13 C67 1.462(7) . ?
C53 C2 1.467(6) . ?
C27 C55 1.373(6) . ?
C57 H57A 0.9800 . ?
C57 H57B 0.9800 . ?
C57 H57C 0.9800 . ?
C29 C31 1.384(7) . ?
C29 C65 1.522(6) . ?
C59 H59A 0.9800 . ?
C59 H59B 0.9800 . ?
C59 H59C 0.9800 . ?
C15 C61 1.364(7) . ?
C31 C33 1.510(7) . ?
C63 H63A 0.9800 . ?
C63 H63B 0.9800 . ?
C63 H63C 0.9800 . ?
C2 H2A 0.9800 . ?
C2 H2B 0.9800 . ?
C2 H2C 0.9800 . ?
C65 H65A 0.9800 . ?
C65 H65B 0.9800 . ?
C65 H65C 0.9800 . ?
C33 H33A 0.9800 . ?
C33 H33B 0.9800 . ?
C33 H33C 0.9800 . ?
C67 H67A 0.9800 . ?
C67 H67B 0.9800 . ?
C67 H67C 0.9800 . ?
C17 H17A 0.9900 . ?
C17 H17B 0.9900 . ?
P5A P1A 2.114(13) . ?
P5A P4A 2.130(14) . ?
P1A P2A 2.127(12) . ?
P4A P3A 2.118(12) . ?
P2A P3A 2.153(10) . ?
P6A P10A 2.097(13) . ?
P6A P7A 2.108(13) . ?
P10A P9A 2.151(13) . ?
P7A P8A 2.145(12) . ?
P8A P9A 2.139(12) . ?

loop_
_geom_torsion_atom_site_label_1
_geom_torsion_atom_site_label_2
_geom_torsion_atom_site_label_3
_geom_torsion_atom_site_label_4
_geom_torsion
_geom_torsion_site_symmetry_1
_geom_torsion_site_symmetry_2
_geom_torsion_site_symmetry_3
_geom_torsion_site_symmetry_4
_geom_torsion_publ_flag
Fe1 C1 C16 C24 60.4(2) . . . . ?
Fe1 C1 C16 C66 -122.4(3) . . . . ?
Fe1 C1 C20 C14 -60.0(2) . . . . ?
Fe1 C1 C20 C59 123.6(4) . . . . ?
Fe1 C14 C20 C1 60.1(2) . . . . ?
Fe1 C14 C20 C59 -123.5(4) . . . . ?
Fe1 C14 C24 C16 -60.0(2) . . . . ?
Fe1 C14 C24 C5 121.9(4) . . . . ?
Fe1 C16 C24 C14 59.9(2) . . . . ?
Fe1 C16 C24 C5 -122.0(4) . . . . ?
Fe2 C43 C53 C13 60.5(2) . . . . ?
Fe2 C43 C53 C2 -122.8(4) . . . . ?
Fe2 C43 C31 C29 -60.3(3) . . . . ?
Fe2 C43 C31 C33 123.6(5) . . . . ?
Fe2 C13 C53 C43 -61.9(3) . . . . ?
Fe2 C13 C53 C2 121.7(4) . . . . ?
Fe2 C13 C29 C31 60.4(3) . . . . ?
Fe2 C13 C29 C65 -120.5(4) . . . . ?
Fe2 C29 C31 C43 60.3(3) . . . . ?
Fe2 C29 C31 C33 -123.6(5) . . . . ?
F1 C12 C22 F36 -0.4(5) . . . . ?
F1 C12 C22 C40 -179.7(3) . . . . ?
F4 C26 C56 F25 -0.2(6) . . . . ?
F4 C26 C56 C60 178.7(4) . . . . ?
F6 C30 C38 F24 -1.8(6) . . . . ?
F6 C30 C38 C36 177.1(4) . . . . ?
F8 C40 C46 F40 0.1(6) . . . . ?
F8 C40 C46 C4 179.8(3) . . . . ?
F10 C28 C48 F11 0.7(5) . . . . ?
F10 C28 C48 C19 -178.6(3) . . . . ?
F14 C4 C6 C12 178.1(3) . . . . ?
F14 C4 C6 B2 5.6(5) . . . . ?
F14 C4 C46 F40 1.5(5) . . . . ?
F14 C4 C46 C40 -178.2(3) . . . . ?
F16 C42 C39 F31 1.6(6) . . . . ?
F16 C42 C39 C19 -177.5(4) . . . . ?
F18 C64 C3 F2 -0.8(6) . . . . ?
F18 C64 C3 C15 179.4(4) . . . . ?
F20 C52 C54 F3 -2.9(6) . . . . ?
F20 C52 C54 C36 176.0(4) . . . . ?
F22 C37 C25 F33 3.2(6) . . . . ?
F22 C37 C25 C27 -176.5(4) . . . . ?
F28 C9 C55 F17 1.0(6) . . . . ?
F28 C9 C55 C27 179.6(4) . . . . ?
F30 C19 C39 F31 0.0(6) . . . . ?
F30 C19 C39 C42 179.2(4) . . . . ?
F32 C32 C34 F12 0.0(5) . . . . ?
F32 C32 C34 C8 -179.7(4) . . . . ?
F32 C32 C60 F26 0.1(6) . . . . ?
F32 C32 C60 C56 -179.3(4) . . . . ?
F34 C69 C35 C45 174.7(3) . . . . ?
F34 C69 C35 B1 -2.4(6) . . . . ?
F36 C22 C40 F8 0.7(5) . . . . ?
F36 C22 C40 C46 -179.6(3) . . . . ?
F38 C45 C51 F23 1.5(6) . . . . ?
F38 C45 C51 C47 -177.5(4) . . . . ?
F5 C62 C41 F13 -2.8(6) . . . . ?
F5 C62 C41 C23 177.4(4) . . . . ?
F21 C36 C38 F24 0.4(6) . . . . ?
F21 C36 C38 C30 -178.5(4) . . . . ?
F21 C36 C54 F3 0.2(6) . . . . ?
F21 C36 C54 C52 -178.8(4) . . . . ?
F11 C48 C19 F30 -0.3(6) . . . . ?
F11 C48 C19 C39 178.0(4) . . . . ?
F25 C56 C60 F26 -0.6(6) . . . . ?
F25 C56 C60 C32 178.9(4) . . . . ?
F13 C41 C23 F15 -1.2(7) . . . . ?
F13 C41 C23 C7 179.0(4) . . . . ?
F27 C49 C61 F39 -0.1(6) . . . . ?
F27 C49 C61 C15 179.3(4) . . . . ?
F7 C68 C69 F34 3.7(5) . . . . ?
F7 C68 C69 C35 -176.6(4) . . . . ?
F7 C68 C47 F35 -1.4(6) . . . . ?
F7 C68 C47 C51 -179.7(4) . . . . ?
F29 C21 C7 F37 -0.6(7) . . . . ?
F29 C21 C7 C23 178.4(4) . . . . ?
F15 C23 C7 F37 1.5(7) . . . . ?
F15 C23 C7 C21 -177.6(4) . . . . ?
F2 C3 C15 F19 -0.7(6) . . . . ?
F2 C3 C15 C61 178.5(4) . . . . ?
F33 C25 C27 F9 -1.4(6) . . . . ?
F33 C25 C27 C55 179.4(4) . . . . ?
F35 C47 C51 F23 0.8(6) . . . . ?
F35 C47 C51 C45 179.8(4) . . . . ?
F9 C27 C55 F17 -0.6(7) . . . . ?
F9 C27 C55 C9 -179.2(4) . . . . ?
F19 C15 C61 F39 1.0(6) . . . . ?
F19 C15 C61 C49 -178.4(4) . . . . ?
C1 C16 C24 Fe1 -60.2(2) . . . . ?
C1 C16 C24 C14 -0.3(4) . . . . ?
C1 C16 C24 C5 177.8(3) . . . . ?
C4 C6 C12 F1 179.9(3) . . . . ?
C4 C6 C12 C22 -0.1(5) . . . . ?
C4 C6 B2 C8 -164.2(3) . . . . ?
C4 C6 B2 C10 -50.3(5) . . . . ?
C4 C6 B2 C18 72.1(4) . . . . ?
C6 C4 C46 F40 179.8(3) . . . . ?
C6 C4 C46 C40 0.1(6) . . . . ?
C6 C12 C22 F36 179.6(3) . . . . ?
C6 C12 C22 C40 0.3(6) . . . . ?
C8 C26 C56 F25 -179.7(4) . . . . ?
C8 C26 C56 C60 -0.7(6) . . . . ?
C10 C30 C38 F24 178.7(4) . . . . ?
C10 C30 C38 C36 -2.3(7) . . . . ?
C10 C52 C54 F3 177.6(4) . . . . ?
C10 C52 C54 C36 -3.5(7) . . . . ?
C12 C6 B2 C8 24.2(5) . . . . ?
C12 C6 B2 C10 138.2(4) . . . . ?
C12 C6 B2 C18 -99.4(4) . . . . ?
C12 C22 C40 F8 180.0(3) . . . . ?
C12 C22 C40 C46 -0.3(6) . . . . ?
C16 C1 C20 Fe1 59.9(2) . . . . ?
C16 C1 C20 C14 -0.1(4) . . . . ?
C16 C1 C20 C59 -176.5(3) . . . . ?
C18 C28 C48 F11 -178.9(3) . . . . ?
C18 C28 C48 C19 1.8(6) . . . . ?
C18 C42 C39 F31 -178.8(4) . . . . ?
C18 C42 C39 C19 2.0(6) . . . . ?
C20 C1 C16 Fe1 -60.1(2) . . . . ?
C20 C1 C16 C24 0.3(4) . . . . ?
C20 C1 C16 C66 177.6(3) . . . . ?
C20 C14 C24 Fe1 60.3(3) . . . . ?
C20 C14 C24 C16 0.3(4) . . . . ?
C20 C14 C24 C5 -177.8(3) . . . . ?
C22 C40 C46 F40 -179.6(3) . . . . ?
C22 C40 C46 C4 0.2(6) . . . . ?
C24 C14 C20 Fe1 -60.2(2) . . . . ?
C24 C14 C20 C1 -0.1(4) . . . . ?
C24 C14 C20 C59 176.3(3) . . . . ?
C26 C8 C34 F12 178.7(3) . . . . ?
C26 C8 C34 C32 -1.7(6) . . . . ?
C26 C8 B2 C6 50.8(5) . . . . ?
C26 C8 B2 C10 -71.4(4) . . . . ?
C26 C8 B2 C18 165.9(3) . . . . ?
C26 C56 C60 F26 -179.5(4) . . . . ?
C26 C56 C60 C32 0.0(6) . . . . ?
C28 C18 C42 F16 176.7(3) . . . . ?
C28 C18 C42 C39 -2.8(6) . . . . ?
C28 C18 B2 C6 -96.4(4) . . . . ?
C28 C18 B2 C8 140.9(4) . . . . ?
C28 C18 B2 C10 26.1(5) . . . . ?
C28 C48 C19 F30 179.0(3) . . . . ?
C28 C48 C19 C39 -2.7(6) . . . . ?
C30 C10 C52 F20 -177.2(3) . . . . ?
C30 C10 C52 C54 2.2(6) . . . . ?
C30 C10 B2 C6 -27.3(5) . . . . ?
C30 C10 B2 C8 94.6(4) . . . . ?
C30 C10 B2 C18 -141.9(4) . . . . ?
C34 C8 C26 F4 -178.0(3) . . . . ?
C34 C8 C26 C56 1.5(6) . . . . ?
C34 C8 B2 C6 -137.5(4) . . . . ?
C34 C8 B2 C10 100.4(4) . . . . ?
C34 C8 B2 C18 -22.3(5) . . . . ?
C34 C32 C60 F26 179.3(4) . . . . ?
C34 C32 C60 C56 -0.2(6) . . . . ?
C38 C36 C54 F3 -179.4(4) . . . . ?
C38 C36 C54 C52 1.6(6) . . . . ?
C42 C18 C28 F10 -178.7(3) . . . . ?
C42 C18 C28 C48 0.8(6) . . . . ?
C42 C18 B2 C6 72.9(4) . . . . ?
C42 C18 B2 C8 -49.8(5) . . . . ?
C42 C18 B2 C10 -164.6(3) . . . . ?
C44 C62 C41 F13 177.3(4) . . . . ?
C44 C62 C41 C23 -2.6(7) . . . . ?
C44 C21 C7 F37 -178.8(4) . . . . ?
C44 C21 C7 C23 0.3(7) . . . . ?
C46 C4 C6 C12 -0.1(5) . . . . ?
C46 C4 C6 B2 -172.6(3) . . . . ?
C48 C19 C39 F31 -178.2(4) . . . . ?
C48 C19 C39 C42 1.0(6) . . . . ?
C50 C64 C3 F2 178.2(4) . . . . ?
C50 C64 C3 C15 -1.6(6) . . . . ?
C50 C49 C61 F39 -179.3(4) . . . . ?
C50 C49 C61 C15 0.1(7) . . . . ?
C52 C10 C30 F6 -178.8(3) . . . . ?
C52 C10 C30 C38 0.6(6) . . . . ?
C52 C10 B2 C6 164.6(3) . . . . ?
C52 C10 B2 C8 -73.5(4) . . . . ?
C52 C10 B2 C18 50.0(5) . . . . ?
C54 C36 C38 F24 -179.9(4) . . . . ?
C54 C36 C38 C30 1.1(6) . . . . ?
C58 C9 C55 F17 -179.4(4) . . . . ?
C58 C9 C55 C27 -0.8(7) . . . . ?
C58 C37 C25 F33 -177.5(4) . . . . ?
C58 C37 C25 C27 2.9(7) . . . . ?
C60 C32 C34 F12 -179.2(3) . . . . ?
C60 C32 C34 C8 1.1(6) . . . . ?
C62 C44 C21 F29 178.3(4) . . . . ?
C62 C44 C21 C7 -3.6(7) . . . . ?
C62 C44 B1 C50 126.9(4) . . . . ?
C62 C44 B1 C58 -111.0(5) . . . . ?
C62 C44 B1 C35 11.8(6) . . . . ?
C62 C41 C23 F15 178.7(4) . . . . ?
C62 C41 C23 C7 -1.2(7) . . . . ?
C64 C50 C49 F27 177.8(4) . . . . ?
C64 C50 C49 C61 -3.0(6) . . . . ?
C64 C50 B1 C44 166.3(3) . . . . ?
C64 C50 B1 C58 50.8(5) . . . . ?
C64 C50 B1 C35 -72.4(4) . . . . ?
C64 C3 C15 F19 179.1(4) . . . . ?
C64 C3 C15 C61 -1.7(6) . . . . ?
C66 C16 C24 Fe1 122.5(4) . . . . ?
C66 C16 C24 C14 -177.6(3) . . . . ?
C66 C16 C24 C5 0.5(6) . . . . ?
C68 C69 C35 C45 -4.9(6) . . . . ?
C68 C69 C35 B1 178.0(4) . . . . ?
C68 C47 C51 F23 179.0(3) . . . . ?
C68 C47 C51 C45 -1.9(6) . . . . ?
C69 C68 C47 F35 178.9(4) . . . . ?
C69 C68 C47 C51 0.7(6) . . . . ?
C69 C35 C45 F38 -179.3(3) . . . . ?
C69 C35 C45 C51 3.7(6) . . . . ?
C69 C35 B1 C44 -127.9(4) . . . . ?
C69 C35 B1 C50 111.5(4) . . . . ?
C69 C35 B1 C58 -11.7(6) . . . . ?
C35 C45 C51 F23 178.6(4) . . . . ?
C35 C45 C51 C47 -0.4(7) . . . . ?
C9 C58 C37 F22 175.9(3) . . . . ?
C9 C58 C37 C25 -3.5(6) . . . . ?
C9 C58 B1 C44 -101.3(4) . . . . ?
C9 C58 B1 C50 19.6(6) . . . . ?
C9 C58 B1 C35 136.5(4) . . . . ?
C37 C58 C9 F28 -178.1(4) . . . . ?
C37 C58 C9 C55 2.4(6) . . . . ?
C37 C58 B1 C44 71.1(5) . . . . ?
C37 C58 B1 C50 -168.1(4) . . . . ?
C37 C58 B1 C35 -51.2(5) . . . . ?
C37 C25 C27 F9 178.2(4) . . . . ?
C37 C25 C27 C55 -0.9(7) . . . . ?
C41 C23 C7 F37 -178.7(4) . . . . ?
C41 C23 C7 C21 2.3(7) . . . . ?
C21 C44 C62 F5 -175.2(4) . . . . ?
C21 C44 C62 C41 4.7(6) . . . . ?
C21 C44 B1 C50 -52.4(5) . . . . ?
C21 C44 B1 C58 69.7(5) . . . . ?
C21 C44 B1 C35 -167.5(4) . . . . ?
C11 C1 C16 Fe1 122.1(4) . . . . ?
C11 C1 C16 C24 -177.5(3) . . . . ?
C11 C1 C16 C66 -0.3(6) . . . . ?
C11 C1 C20 Fe1 -122.3(4) . . . . ?
C11 C1 C20 C14 177.7(3) . . . . ?
C11 C1 C20 C59 1.3(6) . . . . ?
C45 C35 B1 C44 55.2(5) . . . . ?
C45 C35 B1 C50 -65.4(4) . . . . ?
C45 C35 B1 C58 171.4(4) . . . . ?
C47 C68 C69 F34 -176.6(3) . . . . ?
C47 C68 C69 C35 3.0(6) . . . . ?
C3 C15 C61 F39 -178.2(4) . . . . ?
C3 C15 C61 C49 2.4(6) . . . . ?
C49 C50 C64 F18 -177.2(3) . . . . ?
C49 C50 C64 C3 3.8(6) . . . . ?
C49 C50 B1 C44 -17.5(6) . . . . ?
C49 C50 B1 C58 -132.9(4) . . . . ?
C49 C50 B1 C35 103.8(4) . . . . ?
C25 C27 C55 F17 178.6(4) . . . . ?
C25 C27 C55 C9 0.0(7) . . . . ?
C13 C29 C31 Fe2 -59.1(3) . . . . ?
C13 C29 C31 C43 1.2(5) . . . . ?
C13 C29 C31 C33 177.3(4) . . . . ?
C53 C43 C31 Fe2 58.5(3) . . . . ?
C53 C43 C31 C29 -1.8(5) . . . . ?
C53 C43 C31 C33 -177.9(4) . . . . ?
C53 C13 C29 Fe2 -60.6(3) . . . . ?
C53 C13 C29 C31 -0.2(5) . . . . ?
C53 C13 C29 C65 178.9(4) . . . . ?
C57 C14 C20 Fe1 122.7(4) . . . . ?
C57 C14 C20 C1 -177.2(3) . . . . ?
C57 C14 C20 C59 -0.9(6) . . . . ?
C57 C14 C24 Fe1 -122.7(4) . . . . ?
C57 C14 C24 C16 177.3(4) . . . . ?
C57 C14 C24 C5 -0.8(6) . . . . ?
C29 C13 C53 Fe2 61.0(3) . . . . ?
C29 C13 C53 C43 -0.9(4) . . . . ?
C29 C13 C53 C2 -177.3(4) . . . . ?
C31 C43 C53 Fe2 -58.9(3) . . . . ?
C31 C43 C53 C13 1.6(4) . . . . ?
C31 C43 C53 C2 178.2(4) . . . . ?
B2 C6 C12 F1 -7.9(6) . . . . ?
B2 C6 C12 C22 172.1(4) . . . . ?
B2 C8 C26 F4 -5.0(5) . . . . ?
B2 C8 C26 C56 174.4(4) . . . . ?
B2 C8 C34 F12 6.4(6) . . . . ?
B2 C8 C34 C32 -174.0(4) . . . . ?
B2 C10 C30 F6 12.4(6) . . . . ?
B2 C10 C30 C38 -168.2(4) . . . . ?
B2 C10 C52 F20 -7.6(6) . . . . ?
B2 C10 C52 C54 171.8(4) . . . . ?
B2 C18 C28 F10 -8.7(6) . . . . ?
B2 C18 C28 C48 170.9(4) . . . . ?
B2 C18 C42 F16 6.1(5) . . . . ?
B2 C18 C42 C39 -173.4(4) . . . . ?
C63 C43 C53 Fe2 123.4(4) . . . . ?
C63 C43 C53 C13 -176.1(4) . . . . ?
C63 C43 C53 C2 0.5(7) . . . . ?
C63 C43 C31 Fe2 -123.7(4) . . . . ?
C63 C43 C31 C29 176.1(4) . . . . ?
C63 C43 C31 C33 -0.1(7) . . . . ?
B1 C44 C62 F5 5.4(7) . . . . ?
B1 C44 C62 C41 -174.6(4) . . . . ?
B1 C44 C21 F29 -2.2(6) . . . . ?
B1 C44 C21 C7 175.9(4) . . . . ?
B1 C50 C64 F18 -0.5(6) . . . . ?
B1 C50 C64 C3 -179.5(4) . . . . ?
B1 C50 C49 F27 1.3(6) . . . . ?
B1 C50 C49 C61 -179.5(4) . . . . ?
B1 C58 C9 F28 -5.2(6) . . . . ?
B1 C58 C9 C55 175.3(4) . . . . ?
B1 C58 C37 F22 2.7(6) . . . . ?
B1 C58 C37 C25 -176.7(4) . . . . ?
B1 C35 C45 F38 -1.9(6) . . . . ?
B1 C35 C45 C51 -179.0(4) . . . . ?
C65 C29 C31 Fe2 121.9(4) . . . . ?
C65 C29 C31 C43 -177.9(4) . . . . ?
C65 C29 C31 C33 -1.8(7) . . . . ?
C67 C13 C53 Fe2 -121.4(4) . . . . ?
C67 C13 C53 C43 176.7(4) . . . . ?
C67 C13 C53 C2 0.3(6) . . . . ?
C67 C13 C29 Fe2 121.9(4) . . . . ?
C67 C13 C29 C31 -177.7(4) . . . . ?
C67 C13 C29 C65 1.4(7) . . . . ?

loop_
_exptl_oxdiff_crystal_face_indexfrac_h
_exptl_oxdiff_crystal_face_indexfrac_k
_exptl_oxdiff_crystal_face_indexfrac_l
_exptl_oxdiff_crystal_face_x
_exptl_oxdiff_crystal_face_y
_exptl_oxdiff_crystal_face_z
-4.0392 -12.4740 0.0800 -0.0540 -0.2036 0.9776
4.3918 12.3418 0.1024 0.0615 0.2351 -0.9700
-11.4094 -0.0432 -5.2338 -0.2322 -0.9690 0.0850
0.5088 0.0553 -13.0041 0.7905 -0.6049 -0.0956
-0.2259 2.0824 12.8400 -0.7918 0.6069 -0.0687
-1.1827 -5.6472 11.7161 -0.6827 0.5199 0.5135
-1.6983 -13.0423 0.2754 0.0521 -0.0457 0.9976
12.6289 -0.5212 -0.0040 0.6054 0.7908 -0.0898
-12.4246 0.7809 2.6925 -0.7573 -0.6474 0.0861
-4.8550 12.1536 0.2606 -0.3845 -0.3343 -0.8605
-12.5361 0.0155 -1.2956 -0.5186 -0.8468 0.1182
-12.5423 1.5962 -0.0895 -0.6081 -0.7938 0.0077
-12.4724 -2.1643 0.2662 -0.5828 -0.7585 0.2915
